data_7116799
loop_
_publ_author_name
'Xiaoguang Zhou'
'Bing Wei'
'Xiu-Li Sun'
'Yong Tang'
'Zuowei Xie'

_publ_section_title
;
 Asymmetric hydroamination catalyzed by a new chiral zirconium system:
 reaction scope and mechanism
;
_journal_name_full Chem.Commun.
_journal_page_first 5751
_journal_paper_doi 10.1039/C4cc10032H
_journal_volume 51
_journal_year 2015
_chemical_absolute_configuration ad
_chemical_formula_sum 'C42 H57 N O2 Zr'
_chemical_formula_weight 699.11
_chemical_name_systematic
; 
 ? 
;
_space_group_IT_number 145
_symmetry_cell_setting trigonal
_symmetry_space_group_name_Hall 'P 32'
_symmetry_space_group_name_H-M 'P 32'
_atom_sites_solution_hydrogens geom
_atom_sites_solution_primary direct
_atom_sites_solution_secondary difmap
_audit_creation_method SHELXL-97
_audit_update_record
;
2014-07-26 deposited with the CCDC.
2015-02-19 downloaded from the CCDC.
;
_cell_angle_alpha 90.00
_cell_angle_beta 90.00
_cell_angle_gamma 120.00
_cell_formula_units_Z 9
_cell_length_a 25.473(4)
_cell_length_b 25.473(4)
_cell_length_c 15.017(3)
_cell_measurement_reflns_used 9202
_cell_measurement_temperature 173(2)
_cell_measurement_theta_max 54.339
_cell_measurement_theta_min 4.885
_cell_volume 8439(3)
_computing_structure_refinement 'SHELXL-97 (Sheldrick, 1997)'
_computing_structure_solution 'SHELXS-97 (Sheldrick, 1990)'
_diffrn_ambient_temperature 173(2)
_diffrn_measured_fraction_theta_full 0.988
_diffrn_measured_fraction_theta_max 0.988
_diffrn_measurement_device_type 'CCD area detector'
_diffrn_measurement_method 'phi and omega scans'
_diffrn_radiation_monochromator graphite
_diffrn_radiation_source 'fine-focus sealed tube'
_diffrn_radiation_type MoK\a
_diffrn_radiation_wavelength 0.71073
_diffrn_reflns_av_R_equivalents 0.0197
_diffrn_reflns_av_sigmaI/netI 0.0238
_diffrn_reflns_limit_h_max 31
_diffrn_reflns_limit_h_min -31
_diffrn_reflns_limit_k_max 31
_diffrn_reflns_limit_k_min -31
_diffrn_reflns_limit_l_max 18
_diffrn_reflns_limit_l_min -18
_diffrn_reflns_number 62219
_diffrn_reflns_theta_full 26.49
_diffrn_reflns_theta_max 26.49
_diffrn_reflns_theta_min 1.60
_exptl_absorpt_coefficient_mu 0.328
_exptl_absorpt_correction_T_max 0.7455
_exptl_absorpt_correction_T_min 0.6325
_exptl_absorpt_correction_type multi-scan
_exptl_absorpt_process_details sadabs
_exptl_crystal_colour colorless
_exptl_crystal_density_diffrn 1.238
_exptl_crystal_density_method 'not measured'
_exptl_crystal_description prismatic
_exptl_crystal_F_000 3348
_exptl_crystal_size_max 0.369
_exptl_crystal_size_mid 0.311
_exptl_crystal_size_min 0.257
_refine_diff_density_max 1.623
_refine_diff_density_min -1.024
_refine_diff_density_rms 0.140
_refine_ls_abs_structure_details 'Flack H D (1983), Acta Cryst. A39, 876-881'
_refine_ls_abs_structure_Flack 0.12(5)
_refine_ls_extinction_coef 0.00076(12)
_refine_ls_extinction_expression Fc^*^=kFc[1+0.001xFc^2^\l^3^/sin(2\q)]^-1/4^
_refine_ls_extinction_method SHELXL
_refine_ls_goodness_of_fit_ref 1.128
_refine_ls_hydrogen_treatment mixed
_refine_ls_matrix_type full
_refine_ls_number_parameters 1244
_refine_ls_number_reflns 22434
_refine_ls_number_restraints 20
_refine_ls_restrained_S_all 1.129
_refine_ls_R_factor_all 0.0897
_refine_ls_R_factor_gt 0.0888
_refine_ls_shift/su_max 0.013
_refine_ls_shift/su_mean 0.001
_refine_ls_structure_factor_coef Fsqd
_refine_ls_weighting_details 'calc w=1/[\s^2^(Fo^2^)+(0.0521P)^2^+73.0683P] where P=(Fo^2^+2Fc^2^)/3'
_refine_ls_weighting_scheme calc
_refine_ls_wR_factor_gt 0.2347
_refine_ls_wR_factor_ref 0.2352
_reflns_number_gt 22064
_reflns_number_total 22434
_reflns_threshold_expression >2sigma(I)
_cod_data_source_file c4cc10032h2.cif
_cod_data_source_block 2
_cod_original_cell_volume 8439(2)
_cod_original_sg_symbol_H-M P3(2)
_cod_database_code 7116799

loop_
_symmetry_equiv_pos_as_xyz
'x, y, z'
'-y, x-y, z+2/3'
'-x+y, -x, z+1/3'

loop_
_atom_site_label
_atom_site_type_symbol
_atom_site_fract_x
_atom_site_fract_y
_atom_site_fract_z
_atom_site_U_iso_or_equiv
_atom_site_adp_type
_atom_site_occupancy
_atom_site_symmetry_multiplicity
_atom_site_calc_flag
_atom_site_refinement_flags
Zr1 Zr 0.71315(4) 0.19682(4) 0.73041(6) 0.0369(2) Uani 1 1 d .
Zr1A Zr 0.16587(4) 0.65829(4) 0.06223(6) 0.0349(2) Uani 1 1 d .
Zr1B Zr 0.03036(4) 0.18022(4) 0.19607(6) 0.0361(2) Uani 1 1 d .
N1 N 0.7884(4) 0.2818(3) 0.7260(5) 0.0386(18) Uani 1 1 d .
N1A N 0.1565(3) 0.5736(4) 0.0562(5) 0.0348(16) Uani 1 1 d .
N1B N 0.1093(4) 0.1771(3) 0.1997(5) 0.0342(16) Uani 1 1 d .
O1 O 0.7250(3) 0.2007(3) 0.8590(5) 0.0448(17) Uani 1 1 d .
O2 O 0.7248(3) 0.2270(3) 0.5871(5) 0.0426(16) Uani 1 1 d .
O1A O 0.1581(4) 0.6466(3) 0.1912(4) 0.0487(18) Uani 1 1 d .
O2A O 0.1760(3) 0.6394(3) -0.0834(4) 0.0375(14) Uani 1 1 d .
O1B O 0.0421(3) 0.1885(3) 0.0683(5) 0.0429(17) Uani 1 1 d .
O2B O 0.0442(3) 0.1636(3) 0.3405(4) 0.0421(15) Uani 1 1 d .
C9 C 0.7682(4) 0.2385(4) 0.9206(7) 0.0371(19) Uani 1 1 d .
C8 C 0.7616(4) 0.2204(4) 1.0114(7) 0.041(2) Uani 1 1 d .
C7 C 0.8060(4) 0.2595(4) 1.0697(7) 0.039(2) Uani 1 1 d .
H7A H 0.8024 0.2477 1.1304 0.046 Uiso 1 1 calc R
C6 C 0.8561(4) 0.3157(4) 1.0456(7) 0.040(2) Uani 1 1 d .
C5 C 0.8595(4) 0.3296(4) 0.9550(7) 0.041(2) Uani 1 1 d .
H5A H 0.8938 0.3655 0.9339 0.049 Uiso 1 1 calc R
C4 C 0.8142(4) 0.2924(4) 0.8937(7) 0.040(2) Uani 1 1 d .
C3 C 0.8222(5) 0.3214(4) 0.8019(7) 0.046(2) Uani 1 1 d .
H3A H 0.8105 0.3530 0.8068 0.056 Uiso 1 1 calc R
H3B H 0.8658 0.3423 0.7870 0.056 Uiso 1 1 calc R
C2 C 0.8116(4) 0.3171(4) 0.6449(7) 0.042(2) Uani 1 1 d .
H2A H 0.8215 0.3595 0.6592 0.051 Uiso 1 1 calc R
C1 C 0.7610(5) 0.2925(4) 0.5765(8) 0.050(3) Uani 1 1 d .
H1A H 0.7353 0.3111 0.5853 0.060 Uiso 1 1 calc R
H1B H 0.7783 0.3026 0.5157 0.060 Uiso 1 1 calc R
C29 C 0.9030(6) 0.3568(5) 1.1106(7) 0.053(3) Uani 1 1 d .
C30 C 0.8910(5) 0.3339(6) 1.2055(7) 0.058(3) Uani 1 1 d .
H30A H 0.8521 0.3289 1.2253 0.087 Uiso 1 1 calc R
H30B H 0.9235 0.3631 1.2441 0.087 Uiso 1 1 calc R
H30C H 0.8896 0.2948 1.2085 0.087 Uiso 1 1 calc R
C31 C 0.9643(5) 0.3651(7) 1.0852(9) 0.072(4) Uani 1 1 d .
H31A H 0.9627 0.3259 1.0880 0.108 Uiso 1 1 calc R
H31B H 0.9951 0.3935 1.1267 0.108 Uiso 1 1 calc R
H31C H 0.9746 0.3813 1.0245 0.108 Uiso 1 1 calc R
C32 C 0.9090(10) 0.4194(7) 1.1052(11) 0.103(7) Uani 1 1 d .
H32A H 0.8704 0.4164 1.1218 0.154 Uiso 1 1 calc R
H32B H 0.9197 0.4349 1.0443 0.154 Uiso 1 1 calc R
H32C H 0.9408 0.4470 1.1462 0.154 Uiso 1 1 calc R
C26 C 0.8703(5) 0.3206(5) 0.6095(8) 0.050(3) Uani 1 1 d .
H26A H 0.9001 0.3349 0.6597 0.060 Uiso 1 1 calc R
C27 C 0.8599(5) 0.2585(6) 0.5803(8) 0.057(3) Uani 1 1 d .
H27A H 0.8982 0.2627 0.5590 0.085 Uiso 1 1 calc R
H27B H 0.8299 0.2426 0.5323 0.085 Uiso 1 1 calc R
H27C H 0.8451 0.2305 0.6310 0.085 Uiso 1 1 calc R
C28 C 0.8973(6) 0.3664(7) 0.5367(9) 0.070(4) Uani 1 1 d .
H28A H 0.9344 0.3680 0.5150 0.105 Uiso 1 1 calc R
H28B H 0.9069 0.4063 0.5594 0.105 Uiso 1 1 calc R
H28C H 0.8681 0.3548 0.4876 0.105 Uiso 1 1 calc R
C24 C 0.6777(6) 0.1993(6) 0.5158(8) 0.061(3) Uani 1 1 d .
H24A H 0.6639 0.2279 0.4980 0.073 Uiso 1 1 calc R
H24B H 0.6422 0.1618 0.5382 0.073 Uiso 1 1 calc R
C25 C 0.7052(8) 0.1850(7) 0.4368(9) 0.084(5) Uani 1 1 d .
H25A H 0.6750 0.1669 0.3893 0.126 Uiso 1 1 calc R
H25B H 0.7183 0.1564 0.4549 0.126 Uiso 1 1 calc R
H25C H 0.7402 0.2224 0.4150 0.126 Uiso 1 1 calc R
C10 C 0.7305(5) 0.1184(4) 0.6986(8) 0.050(3) Uani 1 1 d .
H10A H 0.7557 0.1251 0.6450 0.059 Uiso 1 1 calc R
H10B H 0.7454 0.1051 0.7498 0.059 Uiso 1 1 calc R
C11 C 0.6644(5) 0.0809(5) 0.6827(9) 0.057(3) Uani 1 1 d .
C12 C 0.6232(5) 0.0654(5) 0.7542(8) 0.053(3) Uani 1 1 d .
H12A H 0.6383 0.0747 0.8134 0.063 Uiso 1 1 calc R
C13 C 0.5593(6) 0.0361(5) 0.7396(11) 0.069(4) Uani 1 1 d .
H13A H 0.5328 0.0296 0.7881 0.083 Uiso 1 1 calc R
C14 C 0.5365(5) 0.0177(5) 0.6573(10) 0.060(3) Uani 1 1 d .
H14A H 0.4940 -0.0026 0.6476 0.072 Uiso 1 1 calc R
C15 C 0.5768(7) 0.0290(6) 0.5850(9) 0.065(3) Uani 1 1 d .
H15A H 0.5609 0.0146 0.5273 0.079 Uiso 1 1 calc R
C16 C 0.6374(5) 0.0599(5) 0.5975(8) 0.051(3) Uani 1 1 d .
H16A H 0.6630 0.0679 0.5473 0.061 Uiso 1 1 calc R
C17 C 0.6219(5) 0.1946(5) 0.7326(10) 0.063(3) Uani 1 1 d .
H17A H 0.5937 0.1624 0.6915 0.075 Uiso 1 1 calc R
H17B H 0.6047 0.1833 0.7933 0.075 Uiso 1 1 calc R
C18 C 0.6244(4) 0.2517(4) 0.7078(7) 0.042(2) Uani 1 1 d D
C19 C 0.5976(6) 0.2618(7) 0.6333(11) 0.084(5) Uani 1 1 d D
H19A H 0.5754 0.2285 0.5943 0.101 Uiso 1 1 calc R
C20 C 0.6006(10) 0.3158(9) 0.6115(15) 0.122(8) Uani 1 1 d D
H20A H 0.5763 0.3169 0.5644 0.146 Uiso 1 1 calc R
C21 C 0.6370(10) 0.3660(8) 0.6556(13) 0.120(9) Uani 1 1 d D
H21A H 0.6426 0.4043 0.6383 0.144 Uiso 1 1 calc R
C22 C 0.6655(7) 0.3597(5) 0.7260(13) 0.093(6) Uani 1 1 d D
H22A H 0.6909 0.3948 0.7600 0.111 Uiso 1 1 calc R
C23 C 0.6607(5) 0.3071(5) 0.7516(9) 0.062(3) Uani 1 1 d D
H23A H 0.6830 0.3073 0.8023 0.074 Uiso 1 1 calc R
C33 C 0.7076(4) 0.1614(4) 1.0446(7) 0.041(2) Uani 1 1 d .
C34 C 0.7087(5) 0.1544(5) 1.1470(7) 0.046(2) Uani 1 1 d .
H34A H 0.7069 0.1882 1.1765 0.055 Uiso 1 1 calc R
H34B H 0.7471 0.1564 1.1645 0.055 Uiso 1 1 calc R
C41 C 0.6543(6) 0.0931(6) 1.1787(8) 0.058(3) Uani 1 1 d .
H41A H 0.6572 0.0900 1.2447 0.069 Uiso 1 1 calc R
C35 C 0.7063(5) 0.1047(4) 1.0027(7) 0.046(2) Uani 1 1 d .
H35A H 0.7039 0.1063 0.9370 0.056 Uiso 1 1 calc R
H35B H 0.7442 0.1048 1.0179 0.056 Uiso 1 1 calc R
C39 C 0.6528(6) 0.0479(5) 1.0369(9) 0.059(3) Uani 1 1 d .
H39A H 0.6532 0.0125 1.0086 0.071 Uiso 1 1 calc R
C36 C 0.6459(5) 0.1575(5) 1.0224(7) 0.050(3) Uani 1 1 d .
H36A H 0.6456 0.1931 1.0482 0.060 Uiso 1 1 calc R
H36B H 0.6420 0.1590 0.9570 0.060 Uiso 1 1 calc R
C37 C 0.5910(5) 0.0992(5) 1.0584(8) 0.050(3) Uani 1 1 d .
H37A H 0.5523 0.0983 1.0433 0.060 Uiso 1 1 calc R
C38 C 0.5934(5) 0.0448(5) 1.0129(9) 0.059(3) Uani 1 1 d .
H38A H 0.5589 0.0059 1.0336 0.071 Uiso 1 1 calc R
H38B H 0.5903 0.0471 0.9475 0.071 Uiso 1 1 calc R
C42 C 0.5962(6) 0.0939(5) 1.1575(8) 0.058(3) Uani 1 1 d .
H42A H 0.5607 0.0562 1.1794 0.069 Uiso 1 1 calc R
H42B H 0.5967 0.1286 1.1879 0.069 Uiso 1 1 calc R
C40 C 0.6557(5) 0.0421(5) 1.1371(8) 0.050(3) Uani 1 1 d .
H40A H 0.6208 0.0034 1.1577 0.060 Uiso 1 1 calc R
H40B H 0.6935 0.0424 1.1537 0.060 Uiso 1 1 calc R
C9A C 0.1463(5) 0.6039(4) 0.2516(6) 0.039(2) Uani 1 1 d .
C8A C 0.1371(4) 0.6138(4) 0.3433(6) 0.0352(19) Uani 1 1 d .
C7A C 0.1222(4) 0.5657(4) 0.4013(6) 0.039(2) Uani 1 1 d .
H7AA H 0.1162 0.5712 0.4623 0.046 Uiso 1 1 calc R
C6A C 0.1152(4) 0.5086(4) 0.3747(6) 0.0352(19) Uani 1 1 d .
C5A C 0.1256(4) 0.5035(4) 0.2848(7) 0.038(2) Uani 1 1 d .
H5AA H 0.1201 0.4659 0.2641 0.046 Uiso 1 1 calc R
C4A C 0.1432(5) 0.5498(5) 0.2244(7) 0.046(2) Uani 1 1 d .
C3A C 0.1598(7) 0.5397(6) 0.1319(7) 0.062(3) Uani 1 1 d .
H3AA H 0.2019 0.5474 0.1348 0.075 Uiso 1 1 calc R
H3AB H 0.1335 0.4961 0.1181 0.075 Uiso 1 1 calc R
C2A C 0.1625(4) 0.5458(4) -0.0245(6) 0.0349(19) Uani 1 1 d .
H2AA H 0.1892 0.5286 -0.0101 0.042 Uiso 1 1 calc R
C1A C 0.1954(4) 0.5950(4) -0.0940(6) 0.040(2) Uani 1 1 d .
H1AA H 0.2398 0.6144 -0.0854 0.048 Uiso 1 1 calc R
H1AB H 0.1854 0.5773 -0.1545 0.048 Uiso 1 1 calc R
C29A C 0.1010(5) 0.4562(5) 0.4396(8) 0.048(2) Uani 1 1 d .
C30A C 0.0831(7) 0.4712(6) 0.5342(8) 0.070(4) Uani 1 1 d .
H30D H 0.1182 0.5069 0.5597 0.104 Uiso 1 1 calc R
H30E H 0.0705 0.4365 0.5742 0.104 Uiso 1 1 calc R
H30F H 0.0496 0.4793 0.5268 0.104 Uiso 1 1 calc R
C31A C 0.1531(8) 0.4466(8) 0.4466(11) 0.094(5) Uani 1 1 d .
H31D H 0.1626 0.4370 0.3876 0.141 Uiso 1 1 calc R
H31E H 0.1432 0.4129 0.4873 0.141 Uiso 1 1 calc R
H31F H 0.1882 0.4835 0.4694 0.141 Uiso 1 1 calc R
C32A C 0.0457(6) 0.3988(5) 0.4033(10) 0.075(4) Uani 1 1 d .
H32D H 0.0557 0.3885 0.3452 0.112 Uiso 1 1 calc R
H32E H 0.0116 0.4061 0.3966 0.112 Uiso 1 1 calc R
H32F H 0.0345 0.3651 0.4448 0.112 Uiso 1 1 calc R
C26A C 0.1015(4) 0.4929(4) -0.0568(7) 0.041(2) Uani 1 1 d .
H26B H 0.0827 0.4660 -0.0039 0.049 Uiso 1 1 calc R
C27A C 0.1105(5) 0.4540(6) -0.1270(9) 0.060(3) Uani 1 1 d .
H27D H 0.0709 0.4209 -0.1461 0.090 Uiso 1 1 calc R
H27E H 0.1342 0.4371 -0.1011 0.090 Uiso 1 1 calc R
H27F H 0.1322 0.4793 -0.1784 0.090 Uiso 1 1 calc R
C28A C 0.0570(5) 0.5112(5) -0.0872(9) 0.058(3) Uani 1 1 d .
H28D H 0.0197 0.4753 -0.1069 0.087 Uiso 1 1 calc R
H28E H 0.0744 0.5399 -0.1368 0.087 Uiso 1 1 calc R
H28F H 0.0479 0.5305 -0.0379 0.087 Uiso 1 1 calc R
C24A C 0.1971(6) 0.6840(6) -0.1545(7) 0.058(3) Uani 1 1 d .
H24C H 0.2384 0.6936 -0.1723 0.069 Uiso 1 1 calc R
H24D H 0.1997 0.7218 -0.1318 0.069 Uiso 1 1 calc R
C25A C 0.1571(7) 0.6633(7) -0.2346(9) 0.075(4) Uani 1 1 d .
H25D H 0.1736 0.6952 -0.2800 0.112 Uiso 1 1 calc R
H25E H 0.1163 0.6547 -0.2179 0.112 Uiso 1 1 calc R
H25F H 0.1550 0.6265 -0.2584 0.112 Uiso 1 1 calc R
C10A C 0.0775(5) 0.6602(5) 0.0333(7) 0.049(3) Uani 1 1 d .
H10C H 0.0552 0.6363 -0.0197 0.058 Uiso 1 1 calc R
H10D H 0.0502 0.6494 0.0854 0.058 Uiso 1 1 calc R
C11A C 0.1134(5) 0.7253(5) 0.0168(7) 0.045(2) Uani 1 1 d .
C12A C 0.1501(5) 0.7637(5) 0.0837(7) 0.046(2) Uani 1 1 d .
H12B H 0.1488 0.7476 0.1412 0.055 Uiso 1 1 calc R
C13A C 0.1894(5) 0.8264(5) 0.0682(7) 0.050(3) Uani 1 1 d .
H13B H 0.2136 0.8522 0.1151 0.060 Uiso 1 1 calc R
C14A C 0.1920(5) 0.8493(6) -0.0152(8) 0.056(3) Uani 1 1 d .
H14B H 0.2191 0.8910 -0.0275 0.067 Uiso 1 1 calc R
C15A C 0.1554(6) 0.8117(5) -0.0803(7) 0.047(3) Uani 1 1 d .
H15B H 0.1552 0.8285 -0.1367 0.057 Uiso 1 1 calc R
C16A C 0.1184(5) 0.7502(5) -0.0677(7) 0.047(2) Uani 1 1 d .
H16B H 0.0963 0.7249 -0.1163 0.057 Uiso 1 1 calc R
C17A C 0.2615(6) 0.7371(6) 0.0653(10) 0.067(4) Uani 1 1 d .
H17C H 0.2633 0.7696 0.0271 0.081 Uiso 1 1 calc R
H17D H 0.2706 0.7530 0.1270 0.081 Uiso 1 1 calc R
C18A C 0.3109(4) 0.7245(4) 0.0358(7) 0.040(2) Uani 1 1 d .
C19A C 0.3505(6) 0.7507(8) -0.0407(11) 0.091(6) Uani 1 1 d .
H19B H 0.3505 0.7823 -0.0742 0.109 Uiso 1 1 calc R
C20A C 0.3890(8) 0.7280(9) -0.0638(13) 0.104(6) Uani 1 1 d DU
H20B H 0.4111 0.7417 -0.1178 0.124 Uiso 1 1 calc R
C21A C 0.3964(8) 0.6879(9) -0.0141(12) 0.091(5) Uani 1 1 d DU
H21B H 0.4257 0.6767 -0.0292 0.109 Uiso 1 1 calc R
C22A C 0.3613(7) 0.6651(6) 0.0557(13) 0.086(5) Uani 1 1 d .
H22B H 0.3645 0.6362 0.0916 0.103 Uiso 1 1 calc R
C23A C 0.3193(4) 0.6827(4) 0.0780(8) 0.049(3) Uani 1 1 d .
H23B H 0.2940 0.6632 0.1279 0.059 Uiso 1 1 calc R
C33A C 0.1421(4) 0.6729(4) 0.3779(6) 0.0340(19) Uani 1 1 d .
C34A C 0.1304(6) 0.6708(5) 0.4777(7) 0.054(3) Uani 1 1 d .
H34C H 0.0893 0.6367 0.4907 0.065 Uiso 1 1 calc R
H34D H 0.1599 0.6631 0.5095 0.065 Uiso 1 1 calc R
C41A C 0.1356(6) 0.7285(5) 0.5117(7) 0.054(3) Uani 1 1 d .
H41B H 0.1270 0.7250 0.5770 0.065 Uiso 1 1 calc R
C36A C 0.2073(4) 0.7265(4) 0.3599(6) 0.037(2) Uani 1 1 d .
H36C H 0.2374 0.7185 0.3893 0.045 Uiso 1 1 calc R
H36D H 0.2155 0.7305 0.2951 0.045 Uiso 1 1 calc R
C37A C 0.2133(4) 0.7857(4) 0.3962(7) 0.043(2) Uani 1 1 d .
H37B H 0.2554 0.8198 0.3851 0.052 Uiso 1 1 calc R
C35A C 0.0973(4) 0.6869(5) 0.3305(7) 0.041(2) Uani 1 1 d .
H35C H 0.0554 0.6537 0.3417 0.050 Uiso 1 1 calc R
H35D H 0.1046 0.6893 0.2655 0.050 Uiso 1 1 calc R
C39A C 0.1040(5) 0.7479(5) 0.3637(7) 0.050(3) Uani 1 1 d .
H39B H 0.0748 0.7565 0.3315 0.060 Uiso 1 1 calc R
C40A C 0.0909(5) 0.7423(5) 0.4620(8) 0.056(3) Uani 1 1 d .
H40C H 0.0489 0.7093 0.4728 0.068 Uiso 1 1 calc R
H40D H 0.0948 0.7805 0.4847 0.068 Uiso 1 1 calc R
C42A C 0.2001(5) 0.7814(5) 0.4937(7) 0.050(3) Uani 1 1 d .
H42C H 0.2036 0.8198 0.5149 0.059 Uiso 1 1 calc R
H42D H 0.2300 0.7748 0.5266 0.059 Uiso 1 1 calc R
C38A C 0.1681(5) 0.7984(5) 0.3474(8) 0.048(2) Uani 1 1 d .
H38C H 0.1726 0.8372 0.3686 0.058 Uiso 1 1 calc R
H38D H 0.1768 0.8021 0.2828 0.058 Uiso 1 1 calc R
C9B C 0.0813(4) 0.1931(4) 0.0044(7) 0.037(2) Uani 1 1 d .
C8B C 0.0739(4) 0.2027(4) -0.0854(6) 0.0346(19) Uani 1 1 d .
C7B C 0.1181(5) 0.2102(4) -0.1441(7) 0.042(2) Uani 1 1 d .
H7BA H 0.1145 0.2195 -0.2043 0.051 Uiso 1 1 calc R
C6B C 0.1685(4) 0.2048(4) -0.1204(6) 0.039(2) Uani 1 1 d .
C5B C 0.1737(4) 0.1958(4) -0.0322(7) 0.037(2) Uani 1 1 d .
H5BA H 0.2081 0.1932 -0.0140 0.044 Uiso 1 1 calc R
C4B C 0.1340(5) 0.1903(4) 0.0307(7) 0.041(2) Uani 1 1 d .
C3B C 0.1416(5) 0.1698(5) 0.1253(7) 0.045(2) Uani 1 1 d .
H3BA H 0.1292 0.1264 0.1217 0.054 Uiso 1 1 calc R
H3BB H 0.1853 0.1922 0.1400 0.054 Uiso 1 1 calc R
C2B C 0.1347(4) 0.1672(4) 0.2844(6) 0.0354(19) Uani 1 1 d .
H2BA H 0.1476 0.1369 0.2706 0.042 Uiso 1 1 calc R
C1B C 0.0813(5) 0.1365(5) 0.3504(7) 0.043(2) Uani 1 1 d .
H1BA H 0.0572 0.0925 0.3379 0.051 Uiso 1 1 calc R
H1BB H 0.0968 0.1420 0.4121 0.051 Uiso 1 1 calc R
C29B C 0.2165(4) 0.2114(4) -0.1878(7) 0.045(2) Uani 1 1 d .
C30B C 0.2033(5) 0.2223(5) -0.2839(8) 0.057(3) Uani 1 1 d .
H30G H 0.1647 0.1879 -0.3036 0.086 Uiso 1 1 calc R
H30H H 0.2360 0.2265 -0.3231 0.086 Uiso 1 1 calc R
H30I H 0.2009 0.2595 -0.2863 0.086 Uiso 1 1 calc R
C31B C 0.2227(9) 0.1559(7) -0.1853(12) 0.097(6) Uani 1 1 d .
H31G H 0.1838 0.1203 -0.2005 0.146 Uiso 1 1 calc R
H31H H 0.2349 0.1510 -0.1253 0.146 Uiso 1 1 calc R
H31I H 0.2535 0.1603 -0.2283 0.146 Uiso 1 1 calc R
C32B C 0.2784(5) 0.2675(7) -0.1646(8) 0.062(3) Uani 1 1 d .
H32G H 0.3088 0.2717 -0.2083 0.093 Uiso 1 1 calc R
H32H H 0.2909 0.2626 -0.1050 0.093 Uiso 1 1 calc R
H32I H 0.2745 0.3040 -0.1659 0.093 Uiso 1 1 calc R
C26B C 0.1907(4) 0.2241(5) 0.3187(7) 0.047(2) Uani 1 1 d .
H26C H 0.2199 0.2408 0.2680 0.057 Uiso 1 1 calc R
C27B C 0.2214(6) 0.2066(7) 0.3921(9) 0.069(4) Uani 1 1 d .
H27G H 0.2573 0.2431 0.4141 0.103 Uiso 1 1 calc R
H27H H 0.2335 0.1786 0.3677 0.103 Uiso 1 1 calc R
H27I H 0.1928 0.1870 0.4413 0.103 Uiso 1 1 calc R
C28B C 0.1771(6) 0.2742(6) 0.3474(8) 0.064(3) Uani 1 1 d .
H28G H 0.1581 0.2836 0.2979 0.095 Uiso 1 1 calc R
H28H H 0.2150 0.3106 0.3641 0.095 Uiso 1 1 calc R
H28I H 0.1495 0.2601 0.3986 0.095 Uiso 1 1 calc R
C24B C -0.0005(5) 0.1455(5) 0.4090(8) 0.055(3) Uani 1 1 d .
H24E H -0.0126 0.1041 0.4295 0.067 Uiso 1 1 calc R
H24F H -0.0369 0.1454 0.3857 0.067 Uiso 1 1 calc R
C25B C 0.0267(8) 0.1908(10) 0.4878(10) 0.099(6) Uani 1 1 d .
H25G H -0.0038 0.1791 0.5349 0.149 Uiso 1 1 calc R
H25H H 0.0388 0.2318 0.4670 0.149 Uiso 1 1 calc R
H25I H 0.0622 0.1900 0.5113 0.149 Uiso 1 1 calc R
C10B C 0.0383(6) 0.2735(5) 0.2295(8) 0.052(3) Uani 1 1 d .
H10E H 0.0618 0.2928 0.2842 0.063 Uiso 1 1 calc R
H10F H 0.0522 0.3023 0.1791 0.063 Uiso 1 1 calc R
C11B C -0.0287(5) 0.2403(4) 0.2429(7) 0.043(2) Uani 1 1 d .
C12B C -0.0678(6) 0.2064(5) 0.1743(7) 0.049(3) Uani 1 1 d .
H12C H -0.0521 0.2076 0.1165 0.058 Uiso 1 1 calc R
C13B C -0.1302(6) 0.1704(6) 0.1899(8) 0.058(3) Uani 1 1 d .
H13C H -0.1566 0.1488 0.1420 0.070 Uiso 1 1 calc R
C14B C -0.1535(6) 0.1659(6) 0.2733(8) 0.058(3) Uani 1 1 d .
H14C H -0.1952 0.1393 0.2858 0.070 Uiso 1 1 calc R
C15B C -0.1122(5) 0.2031(5) 0.3410(8) 0.052(3) Uani 1 1 d .
H15C H -0.1276 0.2025 0.3989 0.063 Uiso 1 1 calc R
C16B C -0.0542(6) 0.2379(4) 0.3266(7) 0.049(3) Uani 1 1 d .
H16C H -0.0288 0.2622 0.3738 0.059 Uiso 1 1 calc R
C17B C -0.0561(5) 0.0859(5) 0.1948(8) 0.046(2) Uani 1 1 d .
H17E H -0.0848 0.0854 0.2398 0.055 Uiso 1 1 calc R
H17F H -0.0757 0.0792 0.1357 0.055 Uiso 1 1 calc R
C18B C -0.0443(4) 0.0352(4) 0.2138(7) 0.042(2) Uani 1 1 d .
C19B C -0.0739(8) -0.0054(10) 0.2834(12) 0.109(7) Uani 1 1 d .
H19C H -0.1039 -0.0029 0.3178 0.130 Uiso 1 1 calc R
C20B C -0.0584(14) -0.0504(8) 0.3018(13) 0.139(10) Uani 1 1 d .
H20C H -0.0760 -0.0760 0.3521 0.167 Uiso 1 1 calc R
C21B C -0.0186(9) -0.0584(10) 0.2490(15) 0.102(7) Uani 1 1 d .
H21C H -0.0112 -0.0909 0.2596 0.123 Uiso 1 1 calc R
C22B C 0.0080(6) -0.0211(6) 0.1859(14) 0.077(5) Uani 1 1 d .
H22C H 0.0369 -0.0250 0.1511 0.092 Uiso 1 1 calc R
C23B C -0.0038(5) 0.0250(5) 0.1662(10) 0.063(3) Uani 1 1 d .
H23C H 0.0170 0.0509 0.1175 0.075 Uiso 1 1 calc R
C33B C 0.0180(4) 0.2052(4) -0.1183(6) 0.038(2) Uani 1 1 d .
C35B C 0.0159(5) 0.2589(4) -0.0789(7) 0.048(3) Uani 1 1 d .
H35E H 0.0521 0.2969 -0.0985 0.058 Uiso 1 1 calc R
H35F H 0.0169 0.2570 -0.0131 0.058 Uiso 1 1 calc R
C39B C -0.0416(7) 0.2594(6) -0.1081(8) 0.063(4) Uani 1 1 d .
H39C H -0.0432 0.2937 -0.0783 0.076 Uiso 1 1 calc R
C34B C 0.0194(5) 0.2128(5) -0.2211(7) 0.046(2) Uani 1 1 d .
H34E H 0.0555 0.2516 -0.2382 0.055 Uiso 1 1 calc R
H34F H 0.0223 0.1794 -0.2500 0.055 Uiso 1 1 calc R
C41B C -0.0384(5) 0.2123(5) -0.2536(7) 0.048(2) Uani 1 1 d .
H41C H -0.0364 0.2172 -0.3198 0.057 Uiso 1 1 calc R
C36B C -0.0417(4) 0.1449(4) -0.0944(7) 0.042(2) Uani 1 1 d .
H36E H -0.0403 0.1101 -0.1212 0.050 Uiso 1 1 calc R
H36F H -0.0445 0.1393 -0.0290 0.050 Uiso 1 1 calc R
C37B C -0.0963(5) 0.1460(6) -0.1276(8) 0.053(3) Uani 1 1 d .
H37C H -0.1338 0.1078 -0.1100 0.064 Uiso 1 1 calc R
C38B C -0.0966(5) 0.2012(6) -0.0852(8) 0.052(3) Uani 1 1 d .
H38E H -0.1329 0.2024 -0.1059 0.062 Uiso 1 1 calc R
H38F H -0.0994 0.1963 -0.0197 0.062 Uiso 1 1 calc R
C40B C -0.0414(6) 0.2668(6) -0.2101(7) 0.058(3) Uani 1 1 d .
H40E H -0.0059 0.3057 -0.2285 0.069 Uiso 1 1 calc R
H40F H -0.0786 0.2667 -0.2293 0.069 Uiso 1 1 calc R
C42B C -0.0947(5) 0.1537(5) -0.2296(8) 0.054(3) Uani 1 1 d .
H42E H -0.0940 0.1192 -0.2590 0.065 Uiso 1 1 calc R
H42F H -0.1312 0.1545 -0.2499 0.065 Uiso 1 1 calc R

loop_
_atom_site_aniso_label
_atom_site_aniso_U_11
_atom_site_aniso_U_22
_atom_site_aniso_U_33
_atom_site_aniso_U_23
_atom_site_aniso_U_13
_atom_site_aniso_U_12
Zr1 0.0362(5) 0.0236(4) 0.0496(5) 0.0021(4) 0.0039(4) 0.0140(4)
Zr1A 0.0399(5) 0.0340(4) 0.0378(4) -0.0040(4) -0.0023(4) 0.0238(4)
Zr1B 0.0416(5) 0.0329(4) 0.0407(5) 0.0030(4) 0.0039(4) 0.0238(4)
N1 0.053(5) 0.019(3) 0.038(4) -0.001(3) -0.003(4) 0.014(3)
N1A 0.039(4) 0.040(4) 0.033(4) 0.001(3) 0.002(3) 0.026(4)
N1B 0.040(4) 0.025(4) 0.038(4) 0.000(3) -0.002(3) 0.016(3)
O1 0.057(4) 0.029(3) 0.040(4) 0.000(3) 0.006(3) 0.015(3)
O2 0.036(3) 0.032(3) 0.054(4) 0.004(3) -0.006(3) 0.012(3)
O1A 0.084(5) 0.047(4) 0.028(3) -0.003(3) -0.002(3) 0.043(4)
O2A 0.038(3) 0.036(3) 0.040(4) 0.003(3) 0.009(3) 0.020(3)
O1B 0.052(4) 0.055(4) 0.044(4) 0.004(3) 0.004(3) 0.043(4)
O2B 0.038(4) 0.039(3) 0.043(4) 0.005(3) 0.013(3) 0.015(3)
C9 0.028(4) 0.028(4) 0.049(5) 0.005(4) 0.001(4) 0.009(4)
C8 0.043(5) 0.044(5) 0.047(5) 0.011(4) 0.015(4) 0.030(5)
C7 0.045(5) 0.042(5) 0.044(5) 0.005(4) 0.006(4) 0.033(4)
C6 0.043(5) 0.032(5) 0.052(6) -0.008(4) 0.004(4) 0.023(4)
C5 0.035(5) 0.023(4) 0.059(6) -0.008(4) 0.006(4) 0.011(4)
C4 0.035(5) 0.024(4) 0.054(6) -0.001(4) 0.003(4) 0.009(4)
C3 0.055(6) 0.018(4) 0.048(6) 0.002(4) 0.010(5) 0.004(4)
C2 0.040(5) 0.034(5) 0.050(6) 0.010(4) 0.012(4) 0.017(4)
C1 0.050(6) 0.031(5) 0.063(7) 0.006(5) 0.001(5) 0.016(5)
C29 0.065(7) 0.037(5) 0.052(6) -0.012(5) -0.019(5) 0.023(5)
C30 0.054(7) 0.071(8) 0.049(6) -0.002(6) -0.002(5) 0.031(6)
C31 0.041(6) 0.081(9) 0.056(7) 0.001(6) -0.004(5) 0.002(6)
C32 0.182(19) 0.075(10) 0.078(10) -0.047(8) -0.052(11) 0.084(12)
C26 0.035(5) 0.056(6) 0.058(6) 0.010(5) 0.005(5) 0.021(5)
C27 0.041(6) 0.071(8) 0.062(7) -0.015(6) 0.002(5) 0.031(6)
C28 0.060(8) 0.087(10) 0.066(8) 0.030(7) 0.035(6) 0.038(7)
C24 0.055(7) 0.051(6) 0.071(8) 0.013(6) -0.022(6) 0.022(5)
C25 0.110(13) 0.065(8) 0.039(6) -0.012(6) -0.008(7) 0.016(8)
C10 0.054(6) 0.023(4) 0.082(8) -0.003(5) -0.003(5) 0.026(4)
C11 0.056(7) 0.036(5) 0.068(7) 0.002(5) -0.001(6) 0.015(5)
C12 0.051(6) 0.037(5) 0.055(6) -0.004(5) 0.005(5) 0.011(5)
C13 0.055(7) 0.035(6) 0.109(11) 0.014(6) 0.021(7) 0.016(5)
C14 0.038(6) 0.034(5) 0.101(10) 0.009(6) -0.013(6) 0.014(5)
C15 0.085(9) 0.054(7) 0.070(8) 0.002(6) -0.017(7) 0.045(7)
C16 0.064(7) 0.048(6) 0.060(7) 0.009(5) -0.001(5) 0.042(6)
C17 0.049(6) 0.036(6) 0.106(10) 0.016(6) 0.020(6) 0.024(5)
C18 0.041(5) 0.028(4) 0.055(6) 0.006(4) 0.002(4) 0.015(4)
C19 0.056(8) 0.079(10) 0.113(12) 0.006(9) -0.027(8) 0.030(7)
C20 0.145(19) 0.15(2) 0.135(18) 0.020(16) -0.006(15) 0.126(19)
C21 0.16(2) 0.081(12) 0.16(2) 0.059(13) 0.092(17) 0.094(15)
C22 0.072(9) 0.037(6) 0.174(18) 0.011(8) 0.067(11) 0.031(6)
C23 0.039(6) 0.060(7) 0.078(8) -0.014(6) 0.004(6) 0.019(5)
C33 0.042(5) 0.038(5) 0.051(6) 0.011(4) 0.017(4) 0.025(4)
C34 0.042(5) 0.056(6) 0.046(6) 0.010(5) 0.009(4) 0.030(5)
C41 0.064(7) 0.066(7) 0.050(6) 0.015(5) 0.007(5) 0.038(6)
C35 0.059(6) 0.040(5) 0.048(6) 0.012(4) 0.010(5) 0.031(5)
C39 0.059(7) 0.037(5) 0.081(8) 0.018(5) 0.022(6) 0.024(5)
C36 0.063(7) 0.041(6) 0.050(6) 0.009(5) 0.007(5) 0.028(5)
C37 0.035(5) 0.049(6) 0.077(7) 0.022(5) 0.019(5) 0.029(5)
C38 0.050(6) 0.036(5) 0.077(8) 0.017(5) 0.019(6) 0.012(5)
C42 0.064(7) 0.047(6) 0.068(7) 0.006(5) 0.023(6) 0.032(6)
C40 0.045(6) 0.048(6) 0.065(7) 0.027(5) 0.016(5) 0.029(5)
C9A 0.052(6) 0.042(5) 0.044(5) -0.010(4) -0.012(4) 0.039(5)
C8A 0.023(4) 0.051(5) 0.036(4) -0.007(4) -0.008(3) 0.022(4)
C7A 0.035(5) 0.033(5) 0.036(5) -0.007(4) -0.005(4) 0.009(4)
C6A 0.020(4) 0.037(5) 0.046(5) -0.006(4) -0.001(3) 0.012(3)
C5A 0.034(5) 0.029(4) 0.055(6) -0.007(4) -0.009(4) 0.018(4)
C4A 0.060(6) 0.056(6) 0.042(5) -0.003(5) -0.003(5) 0.045(6)
C3A 0.116(11) 0.067(8) 0.044(6) -0.012(5) -0.005(6) 0.075(8)
C2A 0.031(4) 0.036(5) 0.044(5) 0.001(4) 0.001(4) 0.022(4)
C1A 0.037(5) 0.043(5) 0.042(5) -0.011(4) 0.005(4) 0.021(4)
C29A 0.033(5) 0.039(5) 0.062(6) 0.010(5) 0.009(4) 0.010(4)
C30A 0.087(10) 0.062(8) 0.054(7) 0.006(6) -0.002(7) 0.032(7)
C31A 0.106(13) 0.101(13) 0.080(10) 0.038(9) 0.014(9) 0.055(11)
C32A 0.072(9) 0.040(6) 0.084(9) -0.021(6) 0.020(7) 0.007(6)
C26A 0.042(5) 0.039(5) 0.042(5) -0.005(4) -0.001(4) 0.020(4)
C27A 0.049(6) 0.057(7) 0.071(8) -0.036(6) -0.016(6) 0.025(6)
C28A 0.052(6) 0.042(6) 0.078(8) -0.004(5) -0.003(6) 0.021(5)
C24A 0.065(7) 0.063(7) 0.049(6) 0.021(5) 0.027(6) 0.034(6)
C25A 0.089(10) 0.074(9) 0.065(9) 0.034(7) 0.023(7) 0.044(8)
C10A 0.039(5) 0.062(7) 0.052(6) -0.019(5) -0.008(4) 0.030(5)
C11A 0.048(5) 0.060(6) 0.050(6) 0.000(5) 0.009(4) 0.045(5)
C12A 0.072(7) 0.051(6) 0.036(5) 0.000(4) -0.006(5) 0.047(6)
C13A 0.068(7) 0.055(6) 0.052(6) -0.014(5) -0.005(5) 0.049(6)
C14A 0.045(6) 0.059(7) 0.070(8) 0.016(6) 0.017(5) 0.031(5)
C15A 0.084(8) 0.051(6) 0.038(5) 0.001(4) -0.004(5) 0.057(6)
C16A 0.048(6) 0.062(7) 0.042(5) -0.009(5) -0.007(4) 0.035(5)
C17A 0.059(7) 0.058(7) 0.101(10) -0.035(7) -0.032(7) 0.041(6)
C18A 0.021(4) 0.034(5) 0.050(5) -0.011(4) -0.009(4) 0.003(4)
C19A 0.038(6) 0.115(13) 0.109(12) 0.069(10) 0.014(7) 0.030(7)
C20A 0.081(8) 0.113(9) 0.107(9) 0.001(8) 0.019(7) 0.041(7)
C21A 0.075(8) 0.112(9) 0.096(9) -0.027(7) -0.003(6) 0.054(7)
C22A 0.083(10) 0.057(8) 0.133(14) -0.047(9) -0.058(10) 0.047(8)
C23A 0.029(5) 0.033(5) 0.086(8) -0.005(5) -0.017(5) 0.016(4)
C33A 0.026(4) 0.042(5) 0.038(5) -0.005(4) -0.005(3) 0.020(4)
C34A 0.059(7) 0.046(6) 0.046(6) -0.017(5) -0.002(5) 0.019(5)
C41A 0.082(8) 0.053(6) 0.035(5) -0.012(5) 0.008(5) 0.040(6)
C36A 0.033(4) 0.049(5) 0.041(5) 0.006(4) -0.003(4) 0.029(4)
C37A 0.032(5) 0.035(5) 0.059(6) -0.020(4) -0.017(4) 0.015(4)
C35A 0.036(5) 0.048(5) 0.053(6) -0.016(4) -0.011(4) 0.031(4)
C39A 0.056(6) 0.051(6) 0.061(7) -0.020(5) -0.017(5) 0.040(5)
C40A 0.043(6) 0.057(7) 0.080(8) -0.023(6) 0.004(5) 0.033(5)
C42A 0.057(6) 0.038(5) 0.049(6) -0.015(4) -0.016(5) 0.020(5)
C38A 0.060(7) 0.042(5) 0.057(6) -0.013(5) -0.011(5) 0.037(5)
C9B 0.040(5) 0.025(4) 0.052(5) 0.001(4) 0.002(4) 0.022(4)
C8B 0.041(5) 0.019(4) 0.049(5) 0.000(3) 0.004(4) 0.019(4)
C7B 0.055(6) 0.017(4) 0.050(6) -0.004(4) -0.004(5) 0.014(4)
C6B 0.035(5) 0.029(4) 0.045(5) -0.006(4) 0.012(4) 0.010(4)
C5B 0.025(4) 0.017(4) 0.065(6) -0.007(4) 0.003(4) 0.008(3)
C4B 0.052(6) 0.027(4) 0.055(6) -0.008(4) -0.001(5) 0.028(4)
C3B 0.051(6) 0.047(6) 0.045(6) -0.001(4) -0.005(5) 0.029(5)
C2B 0.033(5) 0.042(5) 0.036(5) 0.005(4) -0.004(4) 0.023(4)
C1B 0.047(5) 0.043(5) 0.045(5) 0.011(4) 0.004(4) 0.028(5)
C29B 0.035(5) 0.035(5) 0.062(6) -0.007(4) 0.005(4) 0.016(4)
C30B 0.043(6) 0.045(6) 0.066(7) -0.005(5) 0.005(5) 0.009(5)
C31B 0.128(14) 0.078(10) 0.121(13) 0.022(9) 0.071(12) 0.079(11)
C32B 0.026(5) 0.094(9) 0.051(6) 0.009(6) 0.007(4) 0.018(6)
C26B 0.032(5) 0.047(6) 0.041(5) 0.007(4) 0.002(4) 0.004(4)
C27B 0.047(7) 0.071(8) 0.059(7) 0.005(6) -0.008(6) 0.008(6)
C28B 0.051(7) 0.063(7) 0.052(7) -0.014(6) 0.011(5) 0.010(6)
C24B 0.053(6) 0.053(6) 0.052(6) 0.011(5) 0.015(5) 0.020(5)
C25B 0.099(13) 0.18(2) 0.045(8) -0.005(9) 0.001(8) 0.086(14)
C10B 0.063(7) 0.037(5) 0.063(7) 0.001(5) -0.003(5) 0.030(5)
C11B 0.061(6) 0.033(5) 0.051(6) 0.008(4) 0.010(5) 0.035(5)
C12B 0.076(8) 0.050(6) 0.043(5) -0.001(4) 0.011(5) 0.048(6)
C13B 0.080(9) 0.056(7) 0.066(7) -0.013(6) -0.015(6) 0.054(7)
C14B 0.054(7) 0.072(8) 0.068(7) 0.016(6) 0.011(6) 0.046(6)
C15B 0.057(7) 0.055(6) 0.049(6) 0.006(5) 0.014(5) 0.032(6)
C16B 0.072(7) 0.029(5) 0.047(6) 0.000(4) 0.004(5) 0.025(5)
C17B 0.039(5) 0.038(5) 0.066(7) 0.000(5) -0.006(5) 0.023(4)
C18B 0.039(5) 0.032(5) 0.059(6) -0.010(4) -0.009(4) 0.020(4)
C19B 0.091(12) 0.151(17) 0.103(13) 0.065(12) 0.067(10) 0.075(12)
C20B 0.25(3) 0.067(11) 0.083(12) 0.026(9) 0.010(16) 0.069(16)
C21B 0.106(14) 0.119(16) 0.125(16) -0.056(13) -0.062(13) 0.089(14)
C22B 0.051(7) 0.050(7) 0.140(15) -0.031(8) -0.034(9) 0.033(6)
C23B 0.046(6) 0.038(6) 0.101(10) -0.018(6) 0.001(6) 0.019(5)
C33B 0.045(5) 0.024(4) 0.036(5) 0.003(3) 0.003(4) 0.011(4)
C35B 0.071(7) 0.031(5) 0.054(6) -0.005(4) -0.016(5) 0.035(5)
C39B 0.101(10) 0.082(9) 0.057(7) -0.008(6) -0.014(7) 0.083(9)
C34B 0.066(7) 0.039(5) 0.040(5) 0.004(4) 0.003(5) 0.031(5)
C41B 0.056(6) 0.049(6) 0.049(6) -0.012(5) -0.012(5) 0.034(5)
C36B 0.043(5) 0.037(5) 0.057(6) 0.014(4) 0.011(4) 0.030(4)
C37B 0.036(5) 0.065(7) 0.060(7) 0.011(5) 0.003(5) 0.026(5)
C38B 0.055(6) 0.080(8) 0.055(6) -0.001(6) -0.004(5) 0.060(7)
C40B 0.087(9) 0.057(7) 0.050(6) 0.003(5) -0.014(6) 0.052(7)
C42B 0.058(7) 0.047(6) 0.061(7) -0.007(5) -0.013(5) 0.029(5)

loop_
_atom_type_symbol
_atom_type_description
_atom_type_scat_dispersion_real
_atom_type_scat_dispersion_imag
_atom_type_scat_source
C C 0.0033 0.0016 'International Tables Vol C Tables 4.2.6.8 and 6.1.1.4'
H H 0.0000 0.0000 'International Tables Vol C Tables 4.2.6.8 and 6.1.1.4'
N N 0.0061 0.0033 'International Tables Vol C Tables 4.2.6.8 and 6.1.1.4'
O O 0.0106 0.0060 'International Tables Vol C Tables 4.2.6.8 and 6.1.1.4'
Zr Zr -2.9673 0.5597 'International Tables Vol C Tables 4.2.6.8 and 6.1.1.4'

loop_
_geom_angle_atom_site_label_1
_geom_angle_atom_site_label_2
_geom_angle_atom_site_label_3
_geom_angle
O1 Zr1 N1 86.5(3)
O1 Zr1 O2 159.7(3)
N1 Zr1 O2 73.5(3)
O1 Zr1 C17 96.6(4)
N1 Zr1 C17 115.2(4)
O2 Zr1 C17 88.9(4)
O1 Zr1 C10 99.1(4)
N1 Zr1 C10 115.1(4)
O2 Zr1 C10 92.8(4)
C17 Zr1 C10 127.8(4)
O1 Zr1 C11 107.3(3)
N1 Zr1 C11 146.2(4)
O2 Zr1 C11 91.7(3)
C17 Zr1 C11 94.2(4)
C10 Zr1 C11 33.7(4)
O1A Zr1A N1A 86.2(3)
O1A Zr1A C17A 95.6(5)
N1A Zr1A C17A 116.3(4)
O1A Zr1A O2A 158.6(3)
N1A Zr1A O2A 72.7(3)
C17A Zr1A O2A 91.3(4)
O1A Zr1A C10A 99.4(4)
N1A Zr1A C10A 114.3(4)
C17A Zr1A C10A 127.9(4)
O2A Zr1A C10A 92.2(3)
O1A Zr1A C11A 107.4(3)
N1A Zr1A C11A 144.3(3)
C17A Zr1A C11A 95.5(4)
O2A Zr1A C11A 92.0(3)
C10A Zr1A C11A 32.4(4)
O1B Zr1B N1B 85.9(3)
O1B Zr1B O2B 159.4(3)
N1B Zr1B O2B 73.8(3)
O1B Zr1B C17B 96.9(4)
N1B Zr1B C17B 113.8(3)
O2B Zr1B C17B 88.3(3)
O1B Zr1B C10B 100.0(4)
N1B Zr1B C10B 116.5(4)
O2B Zr1B C10B 92.4(4)
C17B Zr1B C10B 127.7(4)
O1B Zr1B C11B 107.1(3)
N1B Zr1B C11B 147.5(3)
O2B Zr1B C11B 92.2(3)
C17B Zr1B C11B 94.5(3)
C10B Zr1B C11B 33.2(4)
C2 N1 C3 107.8(7)
C2 N1 Zr1 123.8(6)
C3 N1 Zr1 127.7(6)
C2A N1A C3A 108.2(7)
C2A N1A Zr1A 124.4(6)
C3A N1A Zr1A 125.4(6)
C3B N1B C2B 108.2(7)
C3B N1B Zr1B 127.7(6)
C2B N1B Zr1B 122.7(6)
C9 O1 Zr1 138.0(6)
C1 O2 C24 111.2(8)
C1 O2 Zr1 113.2(6)
C24 O2 Zr1 125.8(6)
C9A O1A Zr1A 140.0(6)
C24A O2A C1A 113.0(7)
C24A O2A Zr1A 125.3(6)
C1A O2A Zr1A 112.8(5)
C9B O1B Zr1B 141.5(6)
C24B O2B C1B 112.4(8)
C24B O2B Zr1B 125.1(7)
C1B O2B Zr1B 113.0(5)
C4 C9 O1 119.3(9)
C4 C9 C8 121.3(9)
O1 C9 C8 119.3(8)
C7 C8 C9 116.9(9)
C7 C8 C33 120.8(9)
C9 C8 C33 122.3(9)
C8 C7 C6 124.7(9)
C8 C7 H7A 117.7
C6 C7 H7A 117.7
C5 C6 C7 114.7(9)
C5 C6 C29 122.2(9)
C7 C6 C29 123.1(10)
C6 C5 C4 122.7(9)
C6 C5 H5A 118.7
C4 C5 H5A 118.7
C9 C4 C5 119.4(10)
C9 C4 C3 127.0(9)
C5 C4 C3 113.5(8)
N1 C3 C4 118.2(7)
N1 C3 H3A 107.8
C4 C3 H3A 107.8
N1 C3 H3B 107.8
C4 C3 H3B 107.8
H3A C3 H3B 107.1
N1 C2 C1 108.3(8)
N1 C2 C26 113.8(9)
C1 C2 C26 112.8(9)
N1 C2 H2A 107.2
C1 C2 H2A 107.2
C26 C2 H2A 107.2
O2 C1 C2 108.7(8)
O2 C1 H1A 110.0
C2 C1 H1A 110.0
O2 C1 H1B 110.0
C2 C1 H1B 110.0
H1A C1 H1B 108.3
C6 C29 C30 114.1(10)
C6 C29 C31 110.0(9)
C30 C29 C31 106.6(10)
C6 C29 C32 109.0(10)
C30 C29 C32 110.4(11)
C31 C29 C32 106.4(13)
C29 C30 H30A 109.5
C29 C30 H30B 109.5
H30A C30 H30B 109.5
C29 C30 H30C 109.5
H30A C30 H30C 109.5
H30B C30 H30C 109.5
C29 C31 H31A 109.5
C29 C31 H31B 109.5
H31A C31 H31B 109.5
C29 C31 H31C 109.5
H31A C31 H31C 109.5
H31B C31 H31C 109.5
C29 C32 H32A 109.5
C29 C32 H32B 109.5
H32A C32 H32B 109.5
C29 C32 H32C 109.5
H32A C32 H32C 109.5
H32B C32 H32C 109.5
C28 C26 C27 111.8(11)
C28 C26 C2 110.5(9)
C27 C26 C2 112.2(9)
C28 C26 H26A 107.4
C27 C26 H26A 107.4
C2 C26 H26A 107.4
C26 C27 H27A 109.5
C26 C27 H27B 109.5
H27A C27 H27B 109.5
C26 C27 H27C 109.5
H27A C27 H27C 109.5
H27B C27 H27C 109.5
C26 C28 H28A 109.5
C26 C28 H28B 109.5
H28A C28 H28B 109.5
C26 C28 H28C 109.5
H28A C28 H28C 109.5
H28B C28 H28C 109.5
O2 C24 C25 108.4(10)
O2 C24 H24A 110.0
C25 C24 H24A 110.0
O2 C24 H24B 110.0
C25 C24 H24B 110.0
H24A C24 H24B 108.4
C24 C25 H25A 109.5
C24 C25 H25B 109.5
H25A C25 H25B 109.5
C24 C25 H25C 109.5
H25A C25 H25C 109.5
H25B C25 H25C 109.5
C11 C10 Zr1 86.8(6)
C11 C10 H10A 114.2
Zr1 C10 H10A 114.2
C11 C10 H10B 114.2
Zr1 C10 H10B 114.2
H10A C10 H10B 111.3
C12 C11 C16 115.1(11)
C12 C11 C10 120.2(11)
C16 C11 C10 124.6(11)
C12 C11 Zr1 88.5(7)
C16 C11 Zr1 121.8(8)
C10 C11 Zr1 59.5(5)
C11 C12 C13 121.5(12)
C11 C12 H12A 119.2
C13 C12 H12A 119.2
C14 C13 C12 120.2(13)
C14 C13 H13A 119.9
C12 C13 H13A 119.9
C13 C14 C15 119.3(11)
C13 C14 H14A 120.4
C15 C14 H14A 120.4
C16 C15 C14 120.8(12)
C16 C15 H15A 119.6
C14 C15 H15A 119.6
C15 C16 C11 122.7(12)
C15 C16 H16A 118.6
C11 C16 H16A 118.6
C18 C17 Zr1 115.4(7)
C18 C17 H17A 108.4
Zr1 C17 H17A 108.4
C18 C17 H17B 108.4
Zr1 C17 H17B 108.4
H17A C17 H17B 107.5
C19 C18 C23 109.0(10)
C19 C18 C17 126.8(11)
C23 C18 C17 123.8(11)
C20 C19 C18 125.7(15)
C20 C19 H19A 117.1
C18 C19 H19A 117.1
C21 C20 C19 120.6(17)
C21 C20 H20A 119.7
C19 C20 H20A 119.7
C20 C21 C22 116.1(16)
C20 C21 H21A 121.9
C22 C21 H21A 121.9
C23 C22 C21 124.3(15)
C23 C22 H22A 117.9
C21 C22 H22A 117.9
C22 C23 C18 123.8(13)
C22 C23 H23A 118.1
C18 C23 H23A 118.1
C8 C33 C34 112.3(9)
C8 C33 C36 112.2(8)
C34 C33 C36 106.3(8)
C8 C33 C35 111.7(8)
C34 C33 C35 106.6(8)
C36 C33 C35 107.4(9)
C33 C34 C41 111.2(9)
C33 C34 H34A 109.4
C41 C34 H34A 109.4
C33 C34 H34B 109.4
C41 C34 H34B 109.4
H34A C34 H34B 108.0
C40 C41 C42 112.3(11)
C40 C41 C34 110.8(9)
C42 C41 C34 107.8(9)
C40 C41 H41A 108.6
C42 C41 H41A 108.6
C34 C41 H41A 108.6
C39 C35 C33 110.1(9)
C39 C35 H35A 109.6
C33 C35 H35A 109.6
C39 C35 H35B 109.6
C33 C35 H35B 109.6
H35A C35 H35B 108.1
C35 C39 C40 111.6(10)
C35 C39 C38 111.7(9)
C40 C39 C38 109.0(10)
C35 C39 H39A 108.1
C40 C39 H39A 108.1
C38 C39 H39A 108.1
C37 C36 C33 112.8(8)
C37 C36 H36A 109.0
C33 C36 H36A 109.0
C37 C36 H36B 109.0
C33 C36 H36B 109.0
H36A C36 H36B 107.8
C42 C37 C36 110.8(10)
C42 C37 C38 107.8(9)
C36 C37 C38 106.2(8)
C42 C37 H37A 110.6
C36 C37 H37A 110.6
C38 C37 H37A 110.6
C39 C38 C37 109.1(10)
C39 C38 H38A 109.9
C37 C38 H38A 109.9
C39 C38 H38B 109.9
C37 C38 H38B 109.9
H38A C38 H38B 108.3
C37 C42 C41 109.7(9)
C37 C42 H42A 109.7
C41 C42 H42A 109.7
C37 C42 H42B 109.7
C41 C42 H42B 109.7
H42A C42 H42B 108.2
C41 C40 C39 108.4(9)
C41 C40 H40A 110.0
C39 C40 H40A 110.0
C41 C40 H40B 110.0
C39 C40 H40B 110.0
H40A C40 H40B 108.4
O1A C9A C4A 118.9(9)
O1A C9A C8A 120.0(8)
C4A C9A C8A 121.1(9)
C7A C8A C9A 116.2(9)
C7A C8A C33A 120.2(8)
C9A C8A C33A 123.6(8)
C8A C7A C6A 124.1(9)
C8A C7A H7AA 118.0
C6A C7A H7AA 118.0
C5A C6A C7A 115.6(9)
C5A C6A C29A 120.3(8)
C7A C6A C29A 124.1(9)
C4A C5A C6A 123.7(9)
C4A C5A H5AA 118.2
C6A C5A H5AA 118.2
C5A C4A C9A 119.1(9)
C5A C4A C3A 117.3(9)
C9A C4A C3A 123.6(10)
N1A C3A C4A 120.8(8)
N1A C3A H3AA 107.1
C4A C3A H3AA 107.1
N1A C3A H3AB 107.1
C4A C3A H3AB 107.1
H3AA C3A H3AB 106.8
N1A C2A C1A 108.7(7)
N1A C2A C26A 112.6(7)
C1A C2A C26A 113.9(8)
N1A C2A H2AA 107.1
C1A C2A H2AA 107.1
C26A C2A H2AA 107.1
O2A C1A C2A 107.7(7)
O2A C1A H1AA 110.2
C2A C1A H1AA 110.2
O2A C1A H1AB 110.2
C2A C1A H1AB 110.2
H1AA C1A H1AB 108.5
C31A C29A C32A 110.0(12)
C31A C29A C6A 110.4(9)
C32A C29A C6A 107.8(10)
C31A C29A C30A 111.5(11)
C32A C29A C30A 108.0(9)
C6A C29A C30A 109.0(9)
C29A C30A H30D 109.5
C29A C30A H30E 109.5
H30D C30A H30E 109.5
C29A C30A H30F 109.5
H30D C30A H30F 109.5
H30E C30A H30F 109.5
C29A C31A H31D 109.5
C29A C31A H31E 109.5
H31D C31A H31E 109.5
C29A C31A H31F 109.5
H31D C31A H31F 109.5
H31E C31A H31F 109.5
C29A C32A H32D 109.5
C29A C32A H32E 109.5
H32D C32A H32E 109.5
C29A C32A H32F 109.5
H32D C32A H32F 109.5
H32E C32A H32F 109.5
C28A C26A C2A 114.4(8)
C28A C26A C27A 111.8(9)
C2A C26A C27A 111.7(8)
C28A C26A H26B 106.1
C2A C26A H26B 106.1
C27A C26A H26B 106.1
C26A C27A H27D 109.5
C26A C27A H27E 109.5
H27D C27A H27E 109.5
C26A C27A H27F 109.5
H27D C27A H27F 109.5
H27E C27A H27F 109.5
C26A C28A H28D 109.5
C26A C28A H28E 109.5
H28D C28A H28E 109.5
C26A C28A H28F 109.5
H28D C28A H28F 109.5
H28E C28A H28F 109.5
O2A C24A C25A 113.3(10)
O2A C24A H24C 108.9
C25A C24A H24C 108.9
O2A C24A H24D 108.9
C25A C24A H24D 108.9
H24C C24A H24D 107.7
C24A C25A H25D 109.5
C24A C25A H25E 109.5
H25D C25A H25E 109.5
C24A C25A H25F 109.5
H25D C25A H25F 109.5
H25E C25A H25F 109.5
C11A C10A Zr1A 89.5(6)
C11A C10A H10C 113.7
Zr1A C10A H10C 113.7
C11A C10A H10D 113.7
Zr1A C10A H10D 113.7
H10C C10A H10D 111.0
C12A C11A C16A 117.5(10)
C12A C11A C10A 119.8(9)
C16A C11A C10A 122.2(10)
C12A C11A Zr1A 83.8(6)
C16A C11A Zr1A 123.3(6)
C10A C11A Zr1A 58.1(5)
C11A C12A C13A 121.6(10)
C11A C12A H12B 119.2
C13A C12A H12B 119.2
C14A C13A C12A 119.2(11)
C14A C13A H13B 120.4
C12A C13A H13B 120.4
C15A C14A C13A 119.1(11)
C15A C14A H14B 120.5
C13A C14A H14B 120.5
C14A C15A C16A 122.7(10)
C14A C15A H15B 118.6
C16A C15A H15B 118.7
C15A C16A C11A 119.7(10)
C15A C16A H16B 120.1
C11A C16A H16B 120.1
C18A C17A Zr1A 116.6(7)
C18A C17A H17C 108.1
Zr1A C17A H17C 108.1
C18A C17A H17D 108.1
Zr1A C17A H17D 108.1
H17C C17A H17D 107.3
C23A C18A C19A 112.7(11)
C23A C18A C17A 120.5(11)
C19A C18A C17A 126.7(11)
C20A C19A C18A 118.3(13)
C20A C19A H19B 120.8
C18A C19A H19B 120.8
C21A C20A C19A 124.3(17)
C21A C20A H20B 117.8
C19A C20A H20B 117.8
C22A C21A C20A 116.9(16)
C22A C21A H21B 121.6
C20A C21A H21B 121.6
C21A C22A C23A 121.1(16)
C21A C22A H22B 119.5
C23A C22A H22B 119.5
C18A C23A C22A 126.4(13)
C18A C23A H23B 116.8
C22A C23A H23B 116.8
C34A C33A C35A 108.0(8)
C34A C33A C8A 112.3(8)
C35A C33A C8A 111.4(7)
C34A C33A C36A 107.7(8)
C35A C33A C36A 107.9(8)
C8A C33A C36A 109.4(7)
C41A C34A C33A 112.4(9)
C41A C34A H34C 109.1
C33A C34A H34C 109.1
C41A C34A H34D 109.1
C33A C34A H34D 109.1
H34C C34A H34D 107.9
C34A C41A C42A 109.3(9)
C34A C41A C40A 110.3(9)
C42A C41A C40A 107.6(10)
C34A C41A H41B 109.9
C42A C41A H41B 109.9
C40A C41A H41B 109.9
C37A C36A C33A 109.8(7)
C37A C36A H36C 109.7
C33A C36A H36C 109.7
C37A C36A H36D 109.7
C33A C36A H36D 109.7
H36C C36A H36D 108.2
C42A C37A C38A 108.6(9)
C42A C37A C36A 111.5(9)
C38A C37A C36A 108.7(7)
C42A C37A H37B 109.3
C38A C37A H37B 109.3
C36A C37A H37B 109.3
C33A C35A C39A 111.1(8)
C33A C35A H35C 109.4
C39A C35A H35C 109.4
C33A C35A H35D 109.4
C39A C35A H35D 109.4
H35C C35A H35D 108.0
C40A C39A C38A 109.5(9)
C40A C39A C35A 108.2(9)
C38A C39A C35A 109.3(8)
C40A C39A H39B 110.0
C38A C39A H39B 110.0
C35A C39A H39B 110.0
C39A C40A C41A 110.1(8)
C39A C40A H40C 109.7
C41A C40A H40C 109.7
C39A C40A H40D 109.6
C41A C40A H40D 109.7
H40C C40A H40D 108.2
C37A C42A C41A 109.7(8)
C37A C42A H42C 109.7
C41A C42A H42C 109.7
C37A C42A H42D 109.7
C41A C42A H42D 109.7
H42C C42A H42D 108.2
C39A C38A C37A 110.5(9)
C39A C38A H38C 109.5
C37A C38A H38C 109.5
C39A C38A H38D 109.5
C37A C38A H38D 109.5
H38C C38A H38D 108.1
O1B C9B C8B 122.9(8)
O1B C9B C4B 118.0(9)
C8B C9B C4B 119.1(9)
C7B C8B C9B 118.2(9)
C7B C8B C33B 120.1(9)
C9B C8B C33B 121.6(8)
C8B C7B C6B 123.6(9)
C8B C7B H7BA 118.2
C6B C7B H7BA 118.2
C5B C6B C7B 115.8(8)
C5B C6B C29B 121.4(9)
C7B C6B C29B 122.8(9)
C4B C5B C6B 124.8(9)
C4B C5B H5BA 117.6
C6B C5B H5BA 117.6
C5B C4B C9B 118.5(10)
C5B C4B C3B 117.6(9)
C9B C4B C3B 123.0(9)
N1B C3B C4B 119.1(8)
N1B C3B H3BA 107.6
C4B C3B H3BA 107.6
N1B C3B H3BB 107.6
C4B C3B H3BB 107.6
H3BA C3B H3BB 107.0
N1B C2B C26B 113.7(8)
N1B C2B C1B 106.6(7)
C26B C2B C1B 115.6(8)
N1B C2B H2BA 106.8
C26B C2B H2BA 106.8
C1B C2B H2BA 106.8
O2B C1B C2B 108.4(7)
O2B C1B H1BA 110.0
C2B C1B H1BA 110.0
O2B C1B H1BB 110.0
C2B C1B H1BB 110.0
H1BA C1B H1BB 108.4
C31B C29B C6B 109.6(9)
C31B C29B C30B 109.3(11)
C6B C29B C30B 113.9(9)
C31B C29B C32B 109.1(11)
C6B C29B C32B 109.9(8)
C30B C29B C32B 104.9(9)
C29B C30B H30G 109.5
C29B C30B H30H 109.5
H30G C30B H30H 109.5
C29B C30B H30I 109.5
H30G C30B H30I 109.5
H30H C30B H30I 109.5
C29B C31B H31G 109.5
C29B C31B H31H 109.5
H31G C31B H31H 109.5
C29B C31B H31I 109.5
H31G C31B H31I 109.5
H31H C31B H31I 109.5
C29B C32B H32G 109.5
C29B C32B H32H 109.5
H32G C32B H32H 109.5
C29B C32B H32I 109.5
H32G C32B H32I 109.5
H32H C32B H32I 109.5
C2B C26B C28B 113.0(9)
C2B C26B C27B 109.5(9)
C28B C26B C27B 113.3(10)
C2B C26B H26C 106.9
C28B C26B H26C 106.9
C27B C26B H26C 106.9
C26B C27B H27G 109.5
C26B C27B H27H 109.5
H27G C27B H27H 109.5
C26B C27B H27I 109.5
H27G C27B H27I 109.5
H27H C27B H27I 109.5
C26B C28B H28G 109.5
C26B C28B H28H 109.5
H28G C28B H28H 109.5
C26B C28B H28I 109.5
H28G C28B H28I 109.5
H28H C28B H28I 109.5
O2B C24B C25B 108.8(10)
O2B C24B H24E 109.9
C25B C24B H24E 109.9
O2B C24B H24F 109.9
C25B C24B H24F 109.9
H24E C24B H24F 108.3
C24B C25B H25G 109.5
C24B C25B H25H 109.5
H25G C25B H25H 109.5
C24B C25B H25I 109.5
H25G C25B H25I 109.5
H25H C25B H25I 109.5
C11B C10B Zr1B 87.7(6)
C11B C10B H10E 114.0
Zr1B C10B H10E 114.0
C11B C10B H10F 114.0
Zr1B C10B H10F 114.0
H10E C10B H10F 111.2
C12B C11B C16B 117.7(10)
C12B C11B C10B 120.8(10)
C16B C11B C10B 121.2(10)
C12B C11B Zr1B 83.4(6)
C16B C11B Zr1B 125.6(7)
C10B C11B Zr1B 59.1(5)
C11B C12B C13B 120.5(10)
C11B C12B H12C 119.7
C13B C12B H12C 119.8
C14B C13B C12B 120.7(12)
C14B C13B H13C 119.7
C12B C13B H13C 119.7
C13B C14B C15B 116.9(11)
C13B C14B H14C 121.5
C15B C14B H14C 121.5
C16B C15B C14B 122.7(11)
C16B C15B H15C 118.6
C14B C15B H15C 118.6
C15B C16B C11B 121.3(11)
C15B C16B H16C 119.3
C11B C16B H16C 119.3
C18B C17B Zr1B 113.4(7)
C18B C17B H17E 108.9
Zr1B C17B H17E 108.9
C18B C17B H17F 108.9
Zr1B C17B H17F 108.9
H17E C17B H17F 107.7
C23B C18B C19B 115.0(12)
C23B C18B C17B 123.8(11)
C19B C18B C17B 121.2(11)
C18B C19B C20B 118.8(15)
C18B C19B H19C 120.6
C20B C19B H19C 120.6
C21B C20B C19B 122.1(18)
C21B C20B H20C 119.0
C19B C20B H20C 119.0
C22B C21B C20B 118.3(18)
C22B C21B H21C 120.9
C20B C21B H21C 120.9
C21B C22B C23B 122.3(17)
C21B C22B H22C 118.9
C23B C22B H22C 118.8
C22B C23B C18B 123.3(15)
C22B C23B H23C 118.3
C18B C23B H23C 118.3
C35B C33B C8B 111.3(8)
C35B C33B C34B 106.4(8)
C8B C33B C34B 111.1(8)
C35B C33B C36B 110.0(8)
C8B C33B C36B 110.4(7)
C34B C33B C36B 107.5(8)
C33B C35B C39B 111.1(9)
C33B C35B H35E 109.4
C39B C35B H35E 109.4
C33B C35B H35F 109.4
C39B C35B H35F 109.4
H35E C35B H35F 108.0
C38B C39B C35B 110.7(9)
C38B C39B C40B 107.2(11)
C35B C39B C40B 109.9(10)
C38B C39B H39C 109.7
C35B C39B H39C 109.7
C40B C39B H39C 109.7
C41B C34B C33B 110.6(9)
C41B C34B H34E 109.5
C33B C34B H34E 109.5
C41B C34B H34F 109.5
C33B C34B H34F 109.5
H34E C34B H34F 108.1
C42B C41B C34B 111.2(9)
C42B C41B C40B 109.5(10)
C34B C41B C40B 109.1(9)
C42B C41B H41C 109.0
C34B C41B H41C 109.0
C40B C41B H41C 109.0
C37B C36B C33B 111.1(8)
C37B C36B H36E 109.4
C33B C36B H36E 109.4
C37B C36B H36F 109.4
C33B C36B H36F 109.4
H36E C36B H36F 108.0
C36B C37B C42B 111.5(9)
C36B C37B C38B 108.0(9)
C42B C37B C38B 107.8(9)
C36B C37B H37C 109.8
C42B C37B H37C 109.8
C38B C37B H37C 109.8
C39B C38B C37B 112.4(9)
C39B C38B H38E 109.1
C37B C38B H38E 109.1
C39B C38B H38F 109.1
C37B C38B H38F 109.1
H38E C38B H38F 107.9
C39B C40B C41B 107.7(8)
C39B C40B H40E 110.2
C41B C40B H40E 110.2
C39B C40B H40F 110.2
C41B C40B H40F 110.2
H40E C40B H40F 108.5
C41B C42B C37B 108.4(9)
C41B C42B H42E 110.0
C37B C42B H42E 110.0
C41B C42B H42F 110.0
C37B C42B H42F 110.0
H42E C42B H42F 108.4

loop_
_geom_bond_atom_site_label_1
_geom_bond_atom_site_label_2
_geom_bond_distance
Zr1 O1 1.950(7)
Zr1 N1 2.053(8)
Zr1 O2 2.255(7)
Zr1 C17 2.298(12)
Zr1 C10 2.301(9)
Zr1 C11 2.667(11)
Zr1A O1A 1.954(7)
Zr1A N1A 2.051(8)
Zr1A C17A 2.253(13)
Zr1A O2A 2.280(6)
Zr1A C10A 2.317(10)
Zr1A C11A 2.729(9)
Zr1B O1B 1.938(7)
Zr1B N1B 2.054(8)
Zr1B O2B 2.270(7)
Zr1B C17B 2.309(10)
Zr1B C10B 2.336(10)
Zr1B C11B 2.721(9)
N1 C2 1.452(12)
N1 C3 1.480(12)
N1A C2A 1.449(11)
N1A C3A 1.455(13)
N1B C3B 1.451(13)
N1B C2B 1.503(11)
O1 C9 1.390(11)
O2 C1 1.457(11)
O2 C24 1.495(13)
O1A C9A 1.330(12)
O2A C24A 1.453(12)
O2A C1A 1.455(11)
O1B C9B 1.347(12)
O2B C24B 1.429(12)
O2B C1B 1.430(12)
C9 C4 1.346(12)
C9 C8 1.422(13)
C8 C7 1.382(14)
C8 C33 1.527(13)
C7 C6 1.407(14)
C7 H7A 0.9500
C6 C5 1.396(14)
C6 C29 1.492(14)
C5 C4 1.409(14)
C5 H5A 0.9500
C4 C3 1.529(14)
C3 H3A 0.9900
C3 H3B 0.9900
C2 C1 1.517(15)
C2 C26 1.548(14)
C2 H2A 1.0000
C1 H1A 0.9900
C1 H1B 0.9900
C29 C30 1.512(16)
C29 C31 1.515(18)
C29 C32 1.525(17)
C30 H30A 0.9800
C30 H30B 0.9800
C30 H30C 0.9800
C31 H31A 0.9800
C31 H31B 0.9800
C31 H31C 0.9800
C32 H32A 0.9800
C32 H32B 0.9800
C32 H32C 0.9800
C26 C28 1.493(15)
C26 C27 1.531(16)
C26 H26A 1.0000
C27 H27A 0.9800
C27 H27B 0.9800
C27 H27C 0.9800
C28 H28A 0.9800
C28 H28B 0.9800
C28 H28C 0.9800
C24 C25 1.51(2)
C24 H24A 0.9900
C24 H24B 0.9900
C25 H25A 0.9800
C25 H25B 0.9800
C25 H25C 0.9800
C10 C11 1.482(16)
C10 H10A 0.9900
C10 H10B 0.9900
C11 C12 1.414(16)
C11 C16 1.425(17)
C12 C13 1.428(17)
C12 H12A 0.9500
C13 C14 1.35(2)
C13 H13A 0.9500
C14 C15 1.420(19)
C14 H14A 0.9500
C15 C16 1.350(18)
C15 H15A 0.9500
C16 H16A 0.9500
C17 C18 1.471(13)
C17 H17A 0.9900
C17 H17B 0.9900
C18 C19 1.400(13)
C18 C23 1.405(12)
C19 C20 1.378(15)
C19 H19A 0.9500
C20 C21 1.322(17)
C20 H20A 0.9500
C21 C22 1.337(17)
C21 H21A 0.9500
C22 C23 1.337(14)
C22 H22A 0.9500
C23 H23A 0.9500
C33 C34 1.549(14)
C33 C36 1.560(15)
C33 C35 1.562(13)
C34 C41 1.556(15)
C34 H34A 0.9900
C34 H34B 0.9900
C41 C40 1.459(16)
C41 C42 1.524(17)
C41 H41A 1.0000
C35 C39 1.498(14)
C35 H35A 0.9900
C35 H35B 0.9900
C39 C40 1.518(17)
C39 C38 1.520(17)
C39 H39A 1.0000
C36 C37 1.540(14)
C36 H36A 0.9900
C36 H36B 0.9900
C37 C42 1.505(17)
C37 C38 1.575(16)
C37 H37A 1.0000
C38 H38A 0.9900
C38 H38B 0.9900
C42 H42A 0.9900
C42 H42B 0.9900
C40 H40A 0.9900
C40 H40B 0.9900
C9A C4A 1.400(13)
C9A C8A 1.440(13)
C8A C7A 1.391(13)
C8A C33A 1.536(13)
C7A C6A 1.432(13)
C7A H7AA 0.9500
C6A C5A 1.395(13)
C6A C29A 1.544(14)
C5A C4A 1.374(14)
C5A H5AA 0.9500
C4A C3A 1.511(14)
C3A H3AA 0.9900
C3A H3AB 0.9900
C2A C1A 1.520(13)
C2A C26A 1.540(13)
C2A H2AA 1.0000
C1A H1AA 0.9900
C1A H1AB 0.9900
C29A C31A 1.468(19)
C29A C32A 1.537(15)
C29A C30A 1.595(17)
C30A H30D 0.9800
C30A H30E 0.9800
C30A H30F 0.9800
C31A H31D 0.9800
C31A H31E 0.9800
C31A H31F 0.9800
C32A H32D 0.9800
C32A H32E 0.9800
C32A H32F 0.9800
C26A C28A 1.497(15)
C26A C27A 1.541(14)
C26A H26B 1.0000
C27A H27D 0.9800
C27A H27E 0.9800
C27A H27F 0.9800
C28A H28D 0.9800
C28A H28E 0.9800
C28A H28F 0.9800
C24A C25A 1.492(19)
C24A H24C 0.9900
C24A H24D 0.9900
C25A H25D 0.9800
C25A H25E 0.9800
C25A H25F 0.9800
C10A C11A 1.461(16)
C10A H10C 0.9900
C10A H10D 0.9900
C11A C12A 1.387(15)
C11A C16A 1.395(15)
C12A C13A 1.416(16)
C12A H12B 0.9500
C13A C14A 1.370(16)
C13A H13B 0.9500
C14A C15A 1.360(17)
C14A H14B 0.9500
C15A C16A 1.380(16)
C15A H15B 0.9500
C16A H16B 0.9500
C17A C18A 1.512(15)
C17A H17C 0.9900
C17A H17D 0.9900
C18A C23A 1.347(14)
C18A C19A 1.452(17)
C19A C20A 1.41(2)
C19A H19B 0.9500
C20A C21A 1.352(16)
C20A H20B 0.9500
C21A C22A 1.31(2)
C21A H21B 0.9500
C22A C23A 1.391(18)
C22A H22B 0.9500
C23A H23B 0.9500
C33A C34A 1.523(14)
C33A C35A 1.533(11)
C33A C36A 1.558(13)
C34A C41A 1.498(14)
C34A H34C 0.9900
C34A H34D 0.9900
C41A C42A 1.541(16)
C41A C40A 1.541(17)
C41A H41B 1.0000
C36A C37A 1.536(13)
C36A H36C 0.9900
C36A H36D 0.9900
C37A C42A 1.495(15)
C37A C38A 1.528(13)
C37A H37B 1.0000
C35A C39A 1.556(13)
C35A H35C 0.9900
C35A H35D 0.9900
C39A C40A 1.503(16)
C39A C38A 1.511(16)
C39A H39B 1.0000
C40A H40C 0.9900
C40A H40D 0.9900
C42A H42C 0.9900
C42A H42D 0.9900
C38A H38C 0.9900
C38A H38D 0.9900
C9B C8B 1.400(14)
C9B C4B 1.432(13)
C8B C7B 1.365(14)
C8B C33B 1.540(13)
C7B C6B 1.403(14)
C7B H7BA 0.9500
C6B C5B 1.363(14)
C6B C29B 1.532(13)
C5B C4B 1.341(14)
C5B H5BA 0.9500
C4B C3B 1.559(15)
C3B H3BA 0.9900
C3B H3BB 0.9900
C2B C26B 1.529(13)
C2B C1B 1.543(13)
C2B H2BA 1.0000
C1B H1BA 0.9900
C1B H1BB 0.9900
C29B C31B 1.498(16)
C29B C30B 1.538(16)
C29B C32B 1.548(15)
C30B H30G 0.9800
C30B H30H 0.9800
C30B H30I 0.9800
C31B H31G 0.9800
C31B H31H 0.9800
C31B H31I 0.9800
C32B H32G 0.9800
C32B H32H 0.9800
C32B H32I 0.9800
C26B C28B 1.540(17)
C26B C27B 1.541(16)
C26B H26C 1.0000
C27B H27G 0.9800
C27B H27H 0.9800
C27B H27I 0.9800
C28B H28G 0.9800
C28B H28H 0.9800
C28B H28I 0.9800
C24B C25B 1.55(2)
C24B H24E 0.9900
C24B H24F 0.9900
C25B H25G 0.9800
C25B H25H 0.9800
C25B H25I 0.9800
C10B C11B 1.492(16)
C10B H10E 0.9900
C10B H10F 0.9900
C11B C12B 1.392(16)
C11B C16B 1.402(14)
C12B C13B 1.401(17)
C12B H12C 0.9500
C13B C14B 1.366(17)
C13B H13C 0.9500
C14B C15B 1.428(18)
C14B H14C 0.9500
C15B C16B 1.306(16)
C15B H15C 0.9500
C16B H16C 0.9500
C17B C18B 1.493(13)
C17B H17E 0.9900
C17B H17F 0.9900
C18B C23B 1.384(15)
C18B C19B 1.398(18)
C19B C20B 1.41(3)
C19B H19C 0.9500
C20B C21B 1.38(3)
C20B H20C 0.9500
C21B C22B 1.27(3)
C21B H21C 0.9500
C22B C23B 1.380(18)
C22B H22C 0.9500
C23B H23C 0.9500
C33B C35B 1.516(13)
C33B C34B 1.554(13)
C33B C36B 1.569(13)
C35B C39B 1.534(15)
C35B H35E 0.9900
C35B H35F 0.9900
C39B C38B 1.485(19)
C39B C40B 1.543(15)
C39B H39C 1.0000
C34B C41B 1.544(15)
C34B H34E 0.9900
C34B H34F 0.9900
C41B C42B 1.509(16)
C41B C40B 1.570(14)
C41B H41C 1.0000
C36B C37B 1.493(14)
C36B H36E 0.9900
C36B H36F 0.9900
C37B C42B 1.541(16)
C37B C38B 1.547(16)
C37B H37C 1.0000
C38B H38E 0.9900
C38B H38F 0.9900
C40B H40E 0.9900
C40B H40F 0.9900
C42B H42E 0.9900
C42B H42F 0.9900

loop_
_geom_torsion_atom_site_label_1
_geom_torsion_atom_site_label_2
_geom_torsion_atom_site_label_3
_geom_torsion_atom_site_label_4
_geom_torsion
O1 Zr1 N1 C2 -176.7(8)
O2 Zr1 N1 C2 -0.3(7)
C17 Zr1 N1 C2 -81.0(9)
C10 Zr1 N1 C2 84.9(8)
C11 Zr1 N1 C2 66.9(10)
O1 Zr1 N1 C3 -7.3(8)
O2 Zr1 N1 C3 169.0(9)
C17 Zr1 N1 C3 88.4(9)
C10 Zr1 N1 C3 -105.8(9)
C11 Zr1 N1 C3 -123.7(9)
O1A Zr1A N1A C2A -174.3(7)
C17A Zr1A N1A C2A -80.0(8)
O2A Zr1A N1A C2A 2.6(6)
C10A Zr1A N1A C2A 87.1(7)
C11A Zr1A N1A C2A 70.8(9)
O1A Zr1A N1A C3A -12.3(9)
C17A Zr1A N1A C3A 82.0(10)
O2A Zr1A N1A C3A 164.7(10)
C10A Zr1A N1A C3A -110.9(10)
C11A Zr1A N1A C3A -127.2(9)
O1B Zr1B N1B C3B -12.0(8)
O2B Zr1B N1B C3B 164.4(8)
C17B Zr1B N1B C3B 83.7(8)
C10B Zr1B N1B C3B -111.1(8)
C11B Zr1B N1B C3B -127.9(8)
O1B Zr1B N1B C2B -176.9(7)
O2B Zr1B N1B C2B -0.4(6)
C17B Zr1B N1B C2B -81.1(7)
C10B Zr1B N1B C2B 84.0(7)
C11B Zr1B N1B C2B 67.2(9)
N1 Zr1 O1 C9 -8.1(9)
O2 Zr1 O1 C9 -18.1(15)
C17 Zr1 O1 C9 -123.1(9)
C10 Zr1 O1 C9 106.8(9)
C11 Zr1 O1 C9 140.5(9)
O1 Zr1 O2 C1 -10.7(12)
N1 Zr1 O2 C1 -21.1(6)
C17 Zr1 O2 C1 95.6(7)
C10 Zr1 O2 C1 -136.6(7)
C11 Zr1 O2 C1 -170.3(7)
O1 Zr1 O2 C24 -153.3(9)
N1 Zr1 O2 C24 -163.7(8)
C17 Zr1 O2 C24 -47.0(8)
C10 Zr1 O2 C24 80.9(8)
C11 Zr1 O2 C24 47.2(8)
N1A Zr1A O1A C9A -6.2(11)
C17A Zr1A O1A C9A -122.3(11)
O2A Zr1A O1A C9A -14.2(17)
C10A Zr1A O1A C9A 107.8(11)
C11A Zr1A O1A C9A 140.1(11)
O1A Zr1A O2A C24A -160.4(9)
N1A Zr1A O2A C24A -168.8(8)
C17A Zr1A O2A C24A -51.6(8)
C10A Zr1A O2A C24A 76.4(8)
C11A Zr1A O2A C24A 44.0(8)
O1A Zr1A O2A C1A -15.8(11)
N1A Zr1A O2A C1A -24.1(6)
C17A Zr1A O2A C1A 93.1(6)
C10A Zr1A O2A C1A -138.9(6)
C11A Zr1A O2A C1A -171.3(6)
N1B Zr1B O1B C9B -2.6(10)
O2B Zr1B O1B C9B -12.3(16)
C17B Zr1B O1B C9B -116.1(10)
C10B Zr1B O1B C9B 113.6(10)
C11B Zr1B O1B C9B 147.1(10)
O1B Zr1B O2B C24B -157.1(9)
N1B Zr1B O2B C24B -167.3(8)
C17B Zr1B O2B C24B -51.9(8)
C10B Zr1B O2B C24B 75.8(8)
C11B Zr1B O2B C24B 42.5(8)
O1B Zr1B O2B C1B -13.5(11)
N1B Zr1B O2B C1B -23.7(6)
C17B Zr1B O2B C1B 91.7(6)
C10B Zr1B O2B C1B -140.6(7)
C11B Zr1B O2B C1B -173.9(6)
Zr1 O1 C9 C4 9.2(15)
Zr1 O1 C9 C8 -173.1(7)
C4 C9 C8 C7 -2.6(14)
O1 C9 C8 C7 179.8(8)
C4 C9 C8 C33 175.8(9)
O1 C9 C8 C33 -1.8(13)
C9 C8 C7 C6 0.8(13)
C33 C8 C7 C6 -177.6(8)
C8 C7 C6 C5 -1.7(13)
C8 C7 C6 C29 179.9(9)
C7 C6 C5 C4 4.3(13)
C29 C6 C5 C4 -177.3(9)
O1 C9 C4 C5 -177.2(8)
C8 C9 C4 C5 5.1(15)
O1 C9 C4 C3 6.7(16)
C8 C9 C4 C3 -171.0(9)
C6 C5 C4 C9 -6.2(15)
C6 C5 C4 C3 170.4(9)
C2 N1 C3 C4 -169.7(9)
Zr1 N1 C3 C4 19.6(14)
C9 C4 C3 N1 -20.1(16)
C5 C4 C3 N1 163.6(9)
C3 N1 C2 C1 -151.1(9)
Zr1 N1 C2 C1 20.1(11)
C3 N1 C2 C26 82.6(11)
Zr1 N1 C2 C26 -106.2(9)
C24 O2 C1 C2 -174.6(9)
Zr1 O2 C1 C2 37.3(10)
N1 C2 C1 O2 -35.7(11)
C26 C2 C1 O2 91.2(10)
C5 C6 C29 C30 179.7(9)
C7 C6 C29 C30 -2.0(14)
C5 C6 C29 C31 -60.5(13)
C7 C6 C29 C31 117.8(11)
C5 C6 C29 C32 55.8(15)
C7 C6 C29 C32 -125.9(13)
N1 C2 C26 C28 -169.7(10)
C1 C2 C26 C28 66.4(13)
N1 C2 C26 C27 64.9(12)
C1 C2 C26 C27 -59.0(12)
C1 O2 C24 C25 88.2(11)
Zr1 O2 C24 C25 -128.6(9)
O1 Zr1 C10 C11 107.6(7)
N1 Zr1 C10 C11 -162.0(6)
O2 Zr1 C10 C11 -89.0(7)
C17 Zr1 C10 C11 1.8(10)
Zr1 C10 C11 C12 -67.8(11)
Zr1 C10 C11 C16 109.7(11)
O1 Zr1 C11 C12 46.5(8)
N1 Zr1 C11 C12 157.1(7)
O2 Zr1 C11 C12 -140.8(8)
C17 Zr1 C11 C12 -51.7(8)
C10 Zr1 C11 C12 126.8(11)
O1 Zr1 C11 C16 165.5(9)
N1 Zr1 C11 C16 -84.0(12)
O2 Zr1 C11 C16 -21.8(10)
C17 Zr1 C11 C16 67.2(10)
C10 Zr1 C11 C16 -114.2(13)
O1 Zr1 C11 C10 -80.3(8)
N1 Zr1 C11 C10 30.2(10)
O2 Zr1 C11 C10 92.4(7)
C17 Zr1 C11 C10 -178.6(8)
C16 C11 C12 C13 -6.0(16)
C10 C11 C12 C13 171.7(10)
Zr1 C11 C12 C13 118.8(10)
C11 C12 C13 C14 5.9(18)
C12 C13 C14 C15 -1.4(17)
C13 C14 C15 C16 -2.6(17)
C14 C15 C16 C11 2.4(17)
C12 C11 C16 C15 1.9(16)
C10 C11 C16 C15 -175.7(10)
Zr1 C11 C16 C15 -103.0(12)
O1 Zr1 C17 C18 104.3(10)
N1 Zr1 C17 C18 15.1(11)
O2 Zr1 C17 C18 -56.0(10)
C10 Zr1 C17 C18 -148.7(8)
C11 Zr1 C17 C18 -147.7(10)
Zr1 C17 C18 C19 115.1(13)
Zr1 C17 C18 C23 -57.4(14)
C23 C18 C19 C20 -7(2)
C17 C18 C19 C20 179.9(16)
C18 C19 C20 C21 9(3)
C19 C20 C21 C22 -6(3)
C20 C21 C22 C23 2(3)
C21 C22 C23 C18 0(2)
C19 C18 C23 C22 2.5(17)
C17 C18 C23 C22 176.2(11)
C7 C8 C33 C34 2.4(12)
C9 C8 C33 C34 -175.9(8)
C7 C8 C33 C36 122.1(10)
C9 C8 C33 C36 -56.3(12)
C7 C8 C33 C35 -117.3(10)
C9 C8 C33 C35 64.4(12)
C8 C33 C34 C41 -178.2(8)
C36 C33 C34 C41 58.8(11)
C35 C33 C34 C41 -55.6(11)
C33 C34 C41 C40 59.6(12)
C33 C34 C41 C42 -63.7(12)
C8 C33 C35 C39 179.9(9)
C34 C33 C35 C39 57.0(11)
C36 C33 C35 C39 -56.6(11)
C33 C35 C39 C40 -61.4(12)
C33 C35 C39 C38 60.9(13)
C8 C33 C36 C37 -178.0(9)
C34 C33 C36 C37 -54.9(12)
C35 C33 C36 C37 58.9(11)
C33 C36 C37 C42 56.6(12)
C33 C36 C37 C38 -60.2(12)
C35 C39 C38 C37 -62.4(13)
C40 C39 C38 C37 61.5(11)
C42 C37 C38 C39 -59.3(11)
C36 C37 C38 C39 59.6(12)
C36 C37 C42 C41 -59.0(12)
C38 C37 C42 C41 56.9(12)
C40 C41 C42 C37 -60.5(12)
C34 C41 C42 C37 61.9(12)
C42 C41 C40 C39 61.2(12)
C34 C41 C40 C39 -59.4(12)
C35 C39 C40 C41 62.0(12)
C38 C39 C40 C41 -61.9(12)
Zr1A O1A C9A C4A 8.7(17)
Zr1A O1A C9A C8A -171.4(7)
O1A C9A C8A C7A 177.1(9)
C4A C9A C8A C7A -3.0(13)
O1A C9A C8A C33A -2.1(13)
C4A C9A C8A C33A 177.8(9)
C9A C8A C7A C6A -0.6(13)
C33A C8A C7A C6A 178.6(8)
C8A C7A C6A C5A 1.2(13)
C8A C7A C6A C29A 177.6(8)
C7A C6A C5A C4A 1.9(13)
C29A C6A C5A C4A -174.6(9)
C6A C5A C4A C9A -5.5(15)
C6A C5A C4A C3A 172.9(10)
O1A C9A C4A C5A -174.1(9)
C8A C9A C4A C5A 6.0(15)
O1A C9A C4A C3A 7.6(16)
C8A C9A C4A C3A -172.3(10)
C2A N1A C3A C4A -168.2(11)
Zr1A N1A C3A C4A 27.3(17)
C5A C4A C3A N1A 156.5(11)
C9A C4A C3A N1A -25.2(19)
C3A N1A C2A C1A -146.8(9)
Zr1A N1A C2A C1A 17.8(10)
C3A N1A C2A C26A 85.9(10)
Zr1A N1A C2A C26A -109.4(8)
C24A O2A C1A C2A -171.2(8)
Zr1A O2A C1A C2A 39.7(8)
N1A C2A C1A O2A -36.1(10)
C26A C2A C1A O2A 90.4(9)
C5A C6A C29A C31A 64.3(14)
C7A C6A C29A C31A -112.0(13)
C5A C6A C29A C32A -55.9(12)
C7A C6A C29A C32A 127.8(10)
C5A C6A C29A C30A -172.9(9)
C7A C6A C29A C30A 10.9(13)
N1A C2A C26A C28A 66.4(11)
C1A C2A C26A C28A -58.0(11)
N1A C2A C26A C27A -165.4(9)
C1A C2A C26A C27A 70.2(11)
C1A O2A C24A C25A 84.6(12)
Zr1A O2A C24A C25A -130.8(9)
O1A Zr1A C10A C11A 107.8(6)
N1A Zr1A C10A C11A -162.2(6)
C17A Zr1A C10A C11A 3.1(9)
O2A Zr1A C10A C11A -90.2(6)
Zr1A C10A C11A C12A -59.8(9)
Zr1A C10A C11A C16A 111.9(8)
O1A Zr1A C11A C12A 51.1(7)
N1A Zr1A C11A C12A 159.5(6)
C17A Zr1A C11A C12A -46.6(7)
O2A Zr1A C11A C12A -138.0(6)
C10A Zr1A C11A C12A 131.0(10)
O1A Zr1A C11A C16A 170.1(9)
N1A Zr1A C11A C16A -81.5(11)
C17A Zr1A C11A C16A 72.4(10)
O2A Zr1A C11A C16A -19.0(9)
C10A Zr1A C11A C16A -110.0(12)
O1A Zr1A C11A C10A -79.9(7)
N1A Zr1A C11A C10A 28.5(9)
C17A Zr1A C11A C10A -177.6(7)
O2A Zr1A C11A C10A 91.0(6)
C16A C11A C12A C13A 2.6(14)
C10A C11A C12A C13A 174.7(9)
Zr1A C11A C12A C13A 127.1(9)
C11A C12A C13A C14A -1.3(15)
C12A C13A C14A C15A 2.1(15)
C13A C14A C15A C16A -4.6(16)
C14A C15A C16A C11A 6.0(16)
C12A C11A C16A C15A -4.8(14)
C10A C11A C16A C15A -176.7(9)
Zr1A C11A C16A C15A -106.2(10)
O1A Zr1A C17A C18A 106.1(10)
N1A Zr1A C17A C18A 17.6(12)
O2A Zr1A C17A C18A -53.7(10)
C10A Zr1A C17A C18A -147.4(8)
C11A Zr1A C17A C18A -145.8(10)
Zr1A C17A C18A C23A -59.1(13)
Zr1A C17A C18A C19A 116.4(13)
C23A C18A C19A C20A 3(2)
C17A C18A C19A C20A -172.5(14)
C18A C19A C20A C21A -7(3)
C19A C20A C21A C22A 6(3)
C20A C21A C22A C23A -1(2)
C19A C18A C23A C22A 1.3(16)
C17A C18A C23A C22A 177.4(10)
C21A C22A C23A C18A -3(2)
C7A C8A C33A C34A 1.1(12)
C9A C8A C33A C34A -179.7(9)
C7A C8A C33A C35A -120.2(9)
C9A C8A C33A C35A 59.0(11)
C7A C8A C33A C36A 120.6(9)
C9A C8A C33A C36A -60.2(10)
C35A C33A C34A C41A -57.0(12)
C8A C33A C34A C41A 179.7(9)
C36A C33A C34A C41A 59.3(12)
C33A C34A C41A C42A -60.3(12)
C33A C34A C41A C40A 57.8(13)
C34A C33A C36A C37A -56.5(10)
C35A C33A C36A C37A 60.0(9)
C8A C33A C36A C37A -178.7(7)
C33A C36A C37A C42A 58.3(10)
C33A C36A C37A C38A -61.4(11)
C34A C33A C35A C39A 58.0(11)
C8A C33A C35A C39A -178.3(8)
C36A C33A C35A C39A -58.2(11)
C33A C35A C39A C40A -60.6(11)
C33A C35A C39A C38A 58.5(12)
C38A C39A C40A C41A -59.5(11)
C35A C39A C40A C41A 59.5(11)
C34A C41A C40A C39A -59.0(13)
C42A C41A C40A C39A 60.1(11)
C38A C37A C42A C41A 61.5(11)
C36A C37A C42A C41A -58.3(11)
C34A C41A C42A C37A 58.2(12)
C40A C41A C42A C37A -61.5(11)
C40A C39A C38A C37A 59.2(10)
C35A C39A C38A C37A -59.1(11)
C42A C37A C38A C39A -60.2(10)
C36A C37A C38A C39A 61.3(11)
Zr1B O1B C9B C8B -175.6(7)
Zr1B O1B C9B C4B 1.9(14)
O1B C9B C8B C7B 176.3(8)
C4B C9B C8B C7B -1.1(12)
O1B C9B C8B C33B -3.4(13)
C4B C9B C8B C33B 179.1(8)
C9B C8B C7B C6B 4.3(13)
C33B C8B C7B C6B -176.0(8)
C8B C7B C6B C5B -4.6(13)
C8B C7B C6B C29B 178.0(8)
C7B C6B C5B C4B 1.8(13)
C29B C6B C5B C4B 179.2(8)
C6B C5B C4B C9B 1.1(13)
C6B C5B C4B C3B 170.3(9)
O1B C9B C4B C5B -179.0(8)
C8B C9B C4B C5B -1.4(13)
O1B C9B C4B C3B 12.4(13)
C8B C9B C4B C3B -170.0(8)
C2B N1B C3B C4B -167.6(8)
Zr1B N1B C3B C4B 25.7(13)
C5B C4B C3B N1B 165.5(9)
C9B C4B C3B N1B -25.8(14)
C3B N1B C2B C26B 85.8(10)
Zr1B N1B C2B C26B -106.8(8)
C3B N1B C2B C1B -145.7(8)
Zr1B N1B C2B C1B 21.7(10)
C24B O2B C1B C2B -170.0(8)
Zr1B O2B C1B C2B 41.7(9)
N1B C2B C1B O2B -39.5(10)
C26B C2B C1B O2B 87.9(10)
C5B C6B C29B C31B 58.2(14)
C7B C6B C29B C31B -124.5(13)
C5B C6B C29B C30B -179.1(8)
C7B C6B C29B C30B -1.8(13)
C5B C6B C29B C32B -61.7(12)
C7B C6B C29B C32B 115.6(11)
N1B C2B C26B C28B 65.4(11)
C1B C2B C26B C28B -58.4(11)
N1B C2B C26B C27B -167.3(9)
C1B C2B C26B C27B 69.0(12)
C1B O2B C24B C25B 90.0(12)
Zr1B O2B C24B C25B -126.2(10)
O1B Zr1B C10B C11B 106.1(6)
N1B Zr1B C10B C11B -163.5(6)
O2B Zr1B C10B C11B -90.4(6)
C17B Zr1B C10B C11B -0.8(9)
Zr1B C10B C11B C12B -59.0(9)
Zr1B C10B C11B C16B 115.5(8)
O1B Zr1B C11B C12B 50.2(7)
N1B Zr1B C11B C12B 160.4(6)
O2B Zr1B C11B C12B -136.9(6)
C17B Zr1B C11B C12B -48.4(7)
C10B Zr1B C11B C12B 132.2(10)
O1B Zr1B C11B C16B 169.7(9)
N1B Zr1B C11B C16B -80.2(11)
O2B Zr1B C11B C16B -17.4(10)
C17B Zr1B C11B C16B 71.0(10)
C10B Zr1B C11B C16B -108.3(12)
O1B Zr1B C11B C10B -82.0(7)
N1B Zr1B C11B C10B 28.2(9)
O2B Zr1B C11B C10B 90.9(7)
C17B Zr1B C11B C10B 179.4(7)
C16B C11B C12B C13B -1.3(14)
C10B C11B C12B C13B 173.4(9)
Zr1B C11B C12B C13B 125.7(9)
C11B C12B C13B C14B -2.8(15)
C12B C13B C14B C15B 4.9(16)
C13B C14B C15B C16B -3.3(17)
C14B C15B C16B C11B -0.8(17)
C12B C11B C16B C15B 3.0(15)
C10B C11B C16B C15B -171.7(10)
Zr1B C11B C16B C15B -99.4(12)
O1B Zr1B C17B C18B 99.4(8)
N1B Zr1B C17B C18B 10.8(9)
O2B Zr1B C17B C18B -60.7(8)
C10B Zr1B C17B C18B -152.4(7)
C11B Zr1B C17B C18B -152.8(8)
Zr1B C17B C18B C23B -55.2(13)
Zr1B C17B C18B C19B 124.1(13)
C23B C18B C19B C20B 3(3)
C17B C18B C19B C20B -176.3(17)
C18B C19B C20B C21B -5(3)
C19B C20B C21B C22B 5(3)
C20B C21B C22B C23B -3(3)
C21B C22B C23B C18B 1(2)
C19B C18B C23B C22B -1.1(19)
C17B C18B C23B C22B 178.2(11)
C7B C8B C33B C35B -115.1(9)
C9B C8B C33B C35B 64.7(11)
C7B C8B C33B C34B 3.3(11)
C9B C8B C33B C34B -176.9(8)
C7B C8B C33B C36B 122.5(9)
C9B C8B C33B C36B -57.7(11)
C8B C33B C35B C39B -177.1(9)
C34B C33B C35B C39B 61.7(12)
C36B C33B C35B C39B -54.5(12)
C33B C35B C39B C38B 55.2(13)
C33B C35B C39B C40B -63.0(13)
C35B C33B C34B C41B -61.3(10)
C8B C33B C34B C41B 177.4(8)
C36B C33B C34B C41B 56.5(10)
C33B C34B C41B C42B -59.7(11)
C33B C34B C41B C40B 61.2(11)
C35B C33B C36B C37B 58.1(11)
C8B C33B C36B C37B -178.8(9)
C34B C33B C36B C37B -57.4(11)
C33B C36B C37B C42B 59.9(12)
C33B C36B C37B C38B -58.4(11)
C35B C39B C38B C37B -57.6(12)
C40B C39B C38B C37B 62.2(11)
C36B C37B C38B C39B 59.6(12)
C42B C37B C38B C39B -61.1(11)
C38B C39B C40B C41B -61.3(11)
C35B C39B C40B C41B 59.1(13)
C42B C41B C40B C39B 63.3(12)
C34B C41B C40B C39B -58.7(13)
C34B C41B C42B C37B 58.6(11)
C40B C41B C42B C37B -62.1(11)
C36B C37B C42B C41B -59.3(12)
C38B C37B C42B C41B 59.1(11)
